data_7212666
loop_
_publ_author_name
'Martin, Adam D.'
'Sobolev, Alexandre N.'
'Raston, Colin L.'

_publ_section_title
;
 Mapping out the diversity of interplay of O-alkylated calix[4]arenes
;
_journal_issue 10
_journal_name_full CrystEngComm
_journal_page_first 2666
_journal_paper_doi 10.1039/c003053h
_journal_volume 12
_journal_year 2010
_chemical_formula_moiety 'C84 H136 O4'
_chemical_formula_sum 'C84 H136 O4'
_chemical_formula_weight 1209.93
_chemical_melting_point 339.0(10)
_chemical_name_common '25, 26. 27. 28-tetratetrdecoxycalix(4)arene'
_chemical_name_systematic
;
?
;
_space_group_IT_number 2
_symmetry_cell_setting triclinic
_symmetry_Int_Tables_number 2
_symmetry_space_group_name_Hall '-P 1'
_symmetry_space_group_name_H-M 'P -1'
_atom_sites_solution_hydrogens geom
_atom_sites_solution_primary direct
_atom_sites_solution_secondary difmap
_audit_creation_method SHELXL-97
_cell_angle_alpha 78.821(2)
_cell_angle_beta 88.8704(19)
_cell_angle_gamma 88.114(2)
_cell_formula_units_Z 4
_cell_length_a 9.8440(2)
_cell_length_b 19.4582(5)
_cell_length_c 39.7503(9)
_cell_measurement_reflns_used 14100
_cell_measurement_temperature 100(2)
_cell_measurement_theta_max 67.4844
_cell_measurement_theta_min 2.9079
_cell_volume 7464.8(3)
_computing_cell_refinement
;
CrysAlis RED, Oxford Diffraction Ltd.,
Version 1.171.32.15 (release 10-01-2008 CrysAlis171 .NET)
(compiled Jan 10 2008,16:37:18)
;
_computing_data_collection
;
CrysAlis RED, Oxford Diffraction Ltd.,
Version 1.171.32.15 (release 10-01-2008 CrysAlis171 .NET)
(compiled Jan 10 2008,16:37:18)
;
_computing_data_reduction
;
CrysAlis RED, Oxford Diffraction Ltd.,
Version 1.171.32.15 (release 10-01-2008 CrysAlis171 .NET)
(compiled Jan 10 2008,16:37:18)
;
_computing_molecular_graphics 'X-Seed 2.0 (Barbour, 2001)'
_computing_publication_material 'SHELXL-97 (Sheldrick, 2008)'
_computing_structure_refinement 'SHELXL-97 (Sheldrick, 1997)'
_computing_structure_solution 'SHELXS-97 (Sheldrick, 1990)'
_diffrn_ambient_temperature 100(2)
_diffrn_detector_area_resol_mean 10.4738
_diffrn_measured_fraction_theta_full 0.989
_diffrn_measured_fraction_theta_max 0.974
_diffrn_measurement_device_type 'Oxford Diffraction Xcalibur-S, Sapphire CCD'
_diffrn_measurement_method '\w scans'
_diffrn_radiation_monochromator mirror
_diffrn_radiation_source 'Ultra (Cu) X-ray Source'
_diffrn_radiation_type CuK\a
_diffrn_radiation_wavelength 1.54184
_diffrn_reflns_av_R_equivalents 0.0506
_diffrn_reflns_av_sigmaI/netI 0.0510
_diffrn_reflns_limit_h_max 11
_diffrn_reflns_limit_h_min -11
_diffrn_reflns_limit_k_max 22
_diffrn_reflns_limit_k_min -23
_diffrn_reflns_limit_l_max 47
_diffrn_reflns_limit_l_min -47
_diffrn_reflns_number 70188
_diffrn_reflns_theta_full 74.33
_diffrn_reflns_theta_max 67.66
_diffrn_reflns_theta_min 2.91
_exptl_absorpt_coefficient_mu 0.475
_exptl_absorpt_correction_T_max 0.9111
_exptl_absorpt_correction_T_min 0.8193
_exptl_absorpt_correction_type multi-scan
_exptl_absorpt_process_details
;
CrysAlis RED, Oxford Diffraction Ltd.,
Version 1.171.32.15 (release 10-01-2008 CrysAlis171 .NET)
(compiled Jan 10 2008,16:37:18)
Empirical absorption correction using spherical harmonics,
implemented in SCALE3 ABSPACK scaling algorithm.
;
_exptl_crystal_colour colourless
_exptl_crystal_density_diffrn 1.077
_exptl_crystal_density_method 'not measured'
_exptl_crystal_description needle
_exptl_crystal_F_000 2688
_exptl_crystal_size_max 0.35
_exptl_crystal_size_mid 0.20
_exptl_crystal_size_min 0.16
_refine_diff_density_max 0.374
_refine_diff_density_min -0.226
_refine_diff_density_rms 0.050
_refine_ls_extinction_method none
_refine_ls_goodness_of_fit_ref 1.035
_refine_ls_hydrogen_treatment constr
_refine_ls_matrix_type full
_refine_ls_number_parameters 1585
_refine_ls_number_reflns 26300
_refine_ls_number_restraints 0
_refine_ls_restrained_S_all 1.035
_refine_ls_R_factor_all 0.1070
_refine_ls_R_factor_gt 0.0612
_refine_ls_shift/su_max 0.000
_refine_ls_shift/su_mean 0.000
_refine_ls_structure_factor_coef Fsqd
_refine_ls_weighting_details 'calc w=1/[\s^2^(Fo^2^)+(0.0811P)^2^+4.0420P] where P=(Fo^2^+2Fc^2^)/3'
_refine_ls_weighting_scheme calc
_refine_ls_wR_factor_gt 0.1619
_refine_ls_wR_factor_ref 0.1881
_reflns_number_gt 16399
_reflns_number_total 26300
_reflns_threshold_expression >2sigma(I)
_cod_data_source_file c003053h.txt
_cod_data_source_block am090303
_cod_depositor_comments
;
The following automatic conversions were performed:

'_chemical_melting_point' value '338 - 340' was changed to
'339.0(10)' - the average value was taken and precision was
estimated.

'_exptl_absorpt_correction_type' value 'multi scan'
changed to 'multi-scan' according to
/home/saulius/struct/CIF-dictionaries/cif_core.dic dictionary named
'cif_core.dic' version 2.4.2 from 2011-04-26.

Automatic conversion script
Id: cif_fix_values 1891 2012-01-12 08:04:46Z andrius 
;
_cod_database_code 7212666

loop_
_symmetry_equiv_pos_as_xyz
'x, y, z'
'-x, -y, -z'

loop_
_atom_site_label
_atom_site_type_symbol
_atom_site_fract_x
_atom_site_fract_y
_atom_site_fract_z
_atom_site_U_iso_or_equiv
_atom_site_adp_type
_atom_site_occupancy
_atom_site_symmetry_multiplicity
_atom_site_calc_flag
_atom_site_refinement_flags
O1A O 0.37094(17) 0.62600(8) 0.38174(4) 0.0274(4) Uani 1 1 d .
O2A O 0.69235(17) 0.62575(8) 0.39007(4) 0.0273(4) Uani 1 1 d .
O3A O 0.85188(17) 0.49758(9) 0.36046(4) 0.0287(4) Uani 1 1 d .
O4A O 0.52416(17) 0.48257(8) 0.36957(4) 0.0293(4) Uani 1 1 d .
O1B O 0.65797(18) -0.01805(9) 0.36086(4) 0.0321(4) Uani 1 1 d .
O2B O 0.82550(17) 0.10957(8) 0.39410(4) 0.0278(4) Uani 1 1 d .
O3B O 1.14593(17) 0.12672(8) 0.38398(4) 0.0289(4) Uani 1 1 d .
O4B O 0.99122(17) -0.02495(9) 0.36681(4) 0.0288(4) Uani 1 1 d .
C1A C 0.5056(2) 0.68762(12) 0.43185(7) 0.0275(5) Uani 1 1 d .
H1AA H 0.5005 0.7067 0.4069 0.033 Uiso 1 1 calc R
H1AB H 0.4694 0.7240 0.4442 0.033 Uiso 1 1 calc R
C2A C 0.9568(2) 0.56777(12) 0.41169(6) 0.0269(5) Uani 1 1 d .
H2AA H 1.0531 0.5680 0.4184 0.032 Uiso 1 1 calc R
H2AB H 0.9507 0.5869 0.3868 0.032 Uiso 1 1 calc R
C3A C 0.7091(2) 0.36443(12) 0.37817(6) 0.0280(5) Uani 1 1 d .
H3AA H 0.7474 0.3173 0.3768 0.034 Uiso 1 1 calc R
H3AB H 0.7150 0.3943 0.3550 0.034 Uiso 1 1 calc R
C4A C 0.2605(2) 0.48430(12) 0.39786(6) 0.0275(5) Uani 1 1 d .
H4AA H 0.1634 0.4730 0.4019 0.033 Uiso 1 1 calc R
H4AB H 0.2699 0.5135 0.3746 0.033 Uiso 1 1 calc R
C20A C 0.7402(2) 0.63711(12) 0.42086(6) 0.0252(5) Uani 1 1 d .
C21A C 0.6529(3) 0.66947(12) 0.44170(6) 0.0274(5) Uani 1 1 d .
C22A C 0.7020(3) 0.68062(12) 0.47284(6) 0.0284(5) Uani 1 1 d .
H22F H 0.6438 0.7018 0.4875 0.034 Uiso 1 1 calc R
C23A C 0.8345(3) 0.66130(13) 0.48271(7) 0.0306(5) Uani 1 1 d .
H23C H 0.8679 0.6714 0.5034 0.037 Uiso 1 1 calc R
C24A C 0.9177(3) 0.62727(12) 0.46232(6) 0.0285(5) Uani 1 1 d .
H24A H 1.0078 0.6133 0.4694 0.034 Uiso 1 1 calc R
C25A C 0.8707(2) 0.61316(12) 0.43143(6) 0.0258(5) Uani 1 1 d .
C30A C 0.8498(2) 0.46156(12) 0.39439(6) 0.0250(5) Uani 1 1 d .
C31A C 0.9070(2) 0.49302(12) 0.41941(6) 0.0259(5) Uani 1 1 d .
C32A C 0.9139(2) 0.45509(13) 0.45296(6) 0.0283(5) Uani 1 1 d .
H32B H 0.9543 0.4752 0.4701 0.034 Uiso 1 1 calc R
C33A C 0.8623(3) 0.38798(12) 0.46156(6) 0.0288(5) Uani 1 1 d .
H33D H 0.8710 0.3618 0.4842 0.035 Uiso 1 1 calc R
C34A C 0.7986(3) 0.35985(12) 0.43703(7) 0.0287(5) Uani 1 1 d .
H34F H 0.7594 0.3151 0.4433 0.034 Uiso 1 1 calc R
C35A C 0.7904(2) 0.39589(12) 0.40308(6) 0.0261(5) Uani 1 1 d .
C40A C 0.4756(2) 0.41882(12) 0.38528(6) 0.0262(5) Uani 1 1 d .
C41A C 0.5612(3) 0.35881(12) 0.38994(6) 0.0270(5) Uani 1 1 d .
C42A C 0.5137(3) 0.29667(12) 0.40901(7) 0.0310(5) Uani 1 1 d .
H42A H 0.5706 0.2556 0.4122 0.037 Uiso 1 1 calc R
C43A C 0.3833(3) 0.29373(13) 0.42353(7) 0.0346(6) Uani 1 1 d .
H43A H 0.3518 0.2510 0.4366 0.041 Uiso 1 1 calc R
C44A C 0.2998(3) 0.35360(13) 0.41874(7) 0.0315(5) Uani 1 1 d .
H44B H 0.2107 0.3513 0.4284 0.038 Uiso 1 1 calc R
C45A C 0.3447(2) 0.41729(12) 0.39993(6) 0.0269(5) Uani 1 1 d .
C50A C 0.3640(2) 0.59123(12) 0.41564(6) 0.0261(5) Uani 1 1 d .
C51A C 0.3060(2) 0.52503(12) 0.42433(6) 0.0261(5) Uani 1 1 d .
C52A C 0.2934(2) 0.49433(12) 0.45915(7) 0.0284(5) Uani 1 1 d .
H52B H 0.2520 0.4502 0.4655 0.034 Uiso 1 1 calc R
C53A C 0.3400(3) 0.52685(13) 0.48439(7) 0.0306(5) Uani 1 1 d .
H53C H 0.3277 0.5062 0.5079 0.037 Uiso 1 1 calc R
C54A C 0.4051(3) 0.59001(13) 0.47504(7) 0.0298(5) Uani 1 1 d .
H54A H 0.4400 0.6116 0.4924 0.036 Uiso 1 1 calc R
C55A C 0.4203(2) 0.62254(12) 0.44089(6) 0.0269(5) Uani 1 1 d .
C11C C 0.2444(2) 0.65885(12) 0.36830(7) 0.0276(5) Uani 1 1 d .
H11A H 0.1911 0.6754 0.3867 0.033 Uiso 1 1 calc R
H11B H 0.1899 0.6247 0.3593 0.033 Uiso 1 1 calc R
C12C C 0.2763(3) 0.72026(13) 0.33974(7) 0.0300(5) Uani 1 1 d .
H12A H 0.3411 0.7041 0.3233 0.036 Uiso 1 1 calc R
H12B H 0.3213 0.7564 0.3496 0.036 Uiso 1 1 calc R
C13C C 0.1503(3) 0.75335(13) 0.32033(7) 0.0299(5) Uani 1 1 d .
H13A H 0.1048 0.7175 0.3103 0.036 Uiso 1 1 calc R
H13B H 0.0856 0.7702 0.3365 0.036 Uiso 1 1 calc R
C14C C 0.1876(3) 0.81444(13) 0.29179(7) 0.0333(6) Uani 1 1 d .
H14A H 0.2552 0.7974 0.2763 0.040 Uiso 1 1 calc R
H14B H 0.2315 0.8503 0.3021 0.040 Uiso 1 1 calc R
C15C C 0.0675(3) 0.84906(13) 0.27048(7) 0.0310(5) Uani 1 1 d .
H15A H 0.0221 0.8132 0.2605 0.037 Uiso 1 1 calc R
H15B H 0.0009 0.8676 0.2857 0.037 Uiso 1 1 calc R
C16C C 0.1098(3) 0.90861(13) 0.24169(7) 0.0332(6) Uani 1 1 d .
H16C H 0.1778 0.8900 0.2268 0.040 Uiso 1 1 calc R
H16D H 0.1545 0.9444 0.2519 0.040 Uiso 1 1 calc R
C17C C -0.0071(3) 0.94399(13) 0.21947(7) 0.0306(5) Uani 1 1 d .
H17A H -0.0755 0.9625 0.2343 0.037 Uiso 1 1 calc R
H17B H -0.0513 0.9084 0.2090 0.037 Uiso 1 1 calc R
C18C C 0.0373(3) 1.00388(13) 0.19101(7) 0.0313(5) Uani 1 1 d .
H18C H 0.0820 1.0393 0.2015 0.038 Uiso 1 1 calc R
H18D H 0.1054 0.9853 0.1761 0.038 Uiso 1 1 calc R
C19C C -0.0792(3) 1.03953(13) 0.16888(7) 0.0295(5) Uani 1 1 d .
H19C H -0.1482 1.0573 0.1838 0.035 Uiso 1 1 calc R
H19D H -0.1226 1.0044 0.1580 0.035 Uiso 1 1 calc R
C20C C -0.0343(3) 1.10042(13) 0.14090(7) 0.0306(5) Uani 1 1 d .
H20A H 0.0109 1.1351 0.1518 0.037 Uiso 1 1 calc R
H20B H 0.0333 1.0825 0.1257 0.037 Uiso 1 1 calc R
C21C C -0.1516(3) 1.13705(13) 0.11923(7) 0.0295(5) Uani 1 1 d .
H21A H -0.2198 1.1545 0.1345 0.035 Uiso 1 1 calc R
H21B H -0.1961 1.1026 0.1081 0.035 Uiso 1 1 calc R
C22C C -0.1063(3) 1.19838(13) 0.09167(7) 0.0321(5) Uani 1 1 d .
H22D H -0.0618 1.2327 0.1029 0.039 Uiso 1 1 calc R
H22E H -0.0377 1.1808 0.0766 0.039 Uiso 1 1 calc R
C23C C -0.2216(3) 1.23574(14) 0.06962(7) 0.0348(6) Uani 1 1 d .
H23A H -0.2884 1.2554 0.0844 0.042 Uiso 1 1 calc R
H23B H -0.2684 1.2014 0.0589 0.042 Uiso 1 1 calc R
C24C C -0.1700(3) 1.29479(16) 0.04156(8) 0.0445(7) Uani 1 1 d .
H24F H -0.2468 1.3175 0.0280 0.067 Uiso 1 1 calc R
H24G H -0.1050 1.2754 0.0266 0.067 Uiso 1 1 calc R
H24H H -0.1250 1.3293 0.0521 0.067 Uiso 1 1 calc R
C31C C 0.7570(2) 0.66581(13) 0.35980(6) 0.0277(5) Uani 1 1 d .
H31C H 0.7995 0.6336 0.3459 0.033 Uiso 1 1 calc R
H31D H 0.8291 0.6944 0.3667 0.033 Uiso 1 1 calc R
C32C C 0.6517(3) 0.71307(13) 0.33885(7) 0.0309(5) Uani 1 1 d .
H32E H 0.6049 0.7422 0.3536 0.037 Uiso 1 1 calc R
H32F H 0.5828 0.6837 0.3312 0.037 Uiso 1 1 calc R
C33C C 0.7114(3) 0.76125(13) 0.30738(6) 0.0284(5) Uani 1 1 d .
H33E H 0.7714 0.7950 0.3149 0.034 Uiso 1 1 calc R
H33F H 0.7672 0.7329 0.2938 0.034 Uiso 1 1 calc R
C34C C 0.5997(3) 0.80137(13) 0.28478(7) 0.0295(5) Uani 1 1 d .
H34B H 0.5505 0.7677 0.2741 0.035 Uiso 1 1 calc R
H34C H 0.5339 0.8217 0.2996 0.035 Uiso 1 1 calc R
C35C C 0.6494(3) 0.86000(13) 0.25647(6) 0.0292(5) Uani 1 1 d .
H35C H 0.7150 0.8401 0.2415 0.035 Uiso 1 1 calc R
H35D H 0.6975 0.8944 0.2669 0.035 Uiso 1 1 calc R
C36C C 0.5327(3) 0.89770(13) 0.23468(7) 0.0300(5) Uani 1 1 d .
H36A H 0.4891 0.8638 0.2230 0.036 Uiso 1 1 calc R
H36B H 0.4636 0.9140 0.2500 0.036 Uiso 1 1 calc R
C37C C 0.5765(3) 0.96037(13) 0.20771(6) 0.0289(5) Uani 1 1 d .
H37C H 0.6449 0.9442 0.1921 0.035 Uiso 1 1 calc R
H37D H 0.6203 0.9944 0.2193 0.035 Uiso 1 1 calc R
C38C C 0.4574(3) 0.99722(13) 0.18650(7) 0.0296(5) Uani 1 1 d .
H38A H 0.4141 0.9631 0.1749 0.035 Uiso 1 1 calc R
H38B H 0.3889 1.0130 0.2022 0.035 Uiso 1 1 calc R
C39C C 0.4996(3) 1.06033(13) 0.15952(7) 0.0297(5) Uani 1 1 d .
H39A H 0.5425 1.0945 0.1712 0.036 Uiso 1 1 calc R
H39B H 0.5686 1.0446 0.1440 0.036 Uiso 1 1 calc R
C40C C 0.3815(3) 1.09683(13) 0.13823(7) 0.0307(5) Uani 1 1 d .
H40A H 0.3126 1.1126 0.1538 0.037 Uiso 1 1 calc R
H40B H 0.3385 1.0626 0.1266 0.037 Uiso 1 1 calc R
C41C C 0.4240(3) 1.15983(13) 0.11126(7) 0.0319(5) Uani 1 1 d .
H41C H 0.4654 1.1943 0.1230 0.038 Uiso 1 1 calc R
H41D H 0.4944 1.1441 0.0960 0.038 Uiso 1 1 calc R
C42C C 0.3069(3) 1.19594(14) 0.08934(7) 0.0335(6) Uani 1 1 d .
H42E H 0.2655 1.1615 0.0776 0.040 Uiso 1 1 calc R
H42F H 0.2365 1.2117 0.1045 0.040 Uiso 1 1 calc R
C43C C 0.3499(3) 1.25872(15) 0.06251(7) 0.0379(6) Uani 1 1 d .
H43D H 0.4215 1.2433 0.0475 0.045 Uiso 1 1 calc R
H43E H 0.3894 1.2937 0.0742 0.045 Uiso 1 1 calc R
C44C C 0.2322(3) 1.29336(16) 0.04033(8) 0.0458(7) Uani 1 1 d .
H44C H 0.2654 1.3333 0.0236 0.069 Uiso 1 1 calc R
H44D H 0.1618 1.3098 0.0549 0.069 Uiso 1 1 calc R
H44E H 0.1939 1.2593 0.0282 0.069 Uiso 1 1 calc R
C51C C 0.9524(3) 0.47107(13) 0.33926(7) 0.0306(5) Uani 1 1 d .
H51A H 0.9161 0.4312 0.3305 0.037 Uiso 1 1 calc R
H51B H 1.0341 0.4541 0.3529 0.037 Uiso 1 1 calc R
C52C C 0.9903(3) 0.52895(14) 0.30948(7) 0.0327(6) Uani 1 1 d .
H52C H 1.0619 0.5106 0.2955 0.039 Uiso 1 1 calc R
H52D H 1.0291 0.5677 0.3187 0.039 Uiso 1 1 calc R
C53C C 0.8716(3) 0.55825(14) 0.28633(7) 0.0310(5) Uani 1 1 d .
H53A H 0.7989 0.5757 0.3004 0.037 Uiso 1 1 calc R
H53B H 0.8342 0.5199 0.2765 0.037 Uiso 1 1 calc R
C54C C 0.9115(3) 0.61766(14) 0.25708(7) 0.0321(6) Uani 1 1 d .
H54B H 0.9548 0.6545 0.2668 0.039 Uiso 1 1 calc R
H54C H 0.9796 0.5993 0.2421 0.039 Uiso 1 1 calc R
C55C C 0.7914(3) 0.65047(14) 0.23530(7) 0.0319(5) Uani 1 1 d .
H55A H 0.7212 0.6666 0.2504 0.038 Uiso 1 1 calc R
H55B H 0.7511 0.6142 0.2246 0.038 Uiso 1 1 calc R
C56C C 0.8300(3) 0.71231(14) 0.20717(7) 0.0318(5) Uani 1 1 d .
H56A H 0.8974 0.6958 0.1915 0.038 Uiso 1 1 calc R
H56B H 0.8738 0.7478 0.2178 0.038 Uiso 1 1 calc R
C57C C 0.7090(3) 0.74704(14) 0.18625(7) 0.0321(6) Uani 1 1 d .
H57A H 0.6658 0.7117 0.1754 0.039 Uiso 1 1 calc R
H57B H 0.6411 0.7631 0.2020 0.039 Uiso 1 1 calc R
C58C C 0.7473(3) 0.80926(14) 0.15840(7) 0.0332(6) Uani 1 1 d .
H58C H 0.8145 0.7931 0.1425 0.040 Uiso 1 1 calc R
H58D H 0.7912 0.8444 0.1692 0.040 Uiso 1 1 calc R
C59C C 0.6255(3) 0.84421(14) 0.13778(7) 0.0322(6) Uani 1 1 d .
H59A H 0.5809 0.8089 0.1273 0.039 Uiso 1 1 calc R
H59B H 0.5589 0.8609 0.1536 0.039 Uiso 1 1 calc R
C60C C 0.6636(3) 0.90587(14) 0.10961(7) 0.0340(6) Uani 1 1 d .
H60C H 0.7295 0.8891 0.0936 0.041 Uiso 1 1 calc R
H60D H 0.7090 0.9410 0.1201 0.041 Uiso 1 1 calc R
C61C C 0.5416(3) 0.94120(14) 0.08924(7) 0.0345(6) Uani 1 1 d .
H61A H 0.4750 0.9572 0.1053 0.041 Uiso 1 1 calc R
H61B H 0.4972 0.9062 0.0784 0.041 Uiso 1 1 calc R
C62C C 0.5789(3) 1.00386(14) 0.06134(7) 0.0366(6) Uani 1 1 d .
H62C H 0.6283 1.0376 0.0719 0.044 Uiso 1 1 calc R
H62D H 0.6410 0.9875 0.0444 0.044 Uiso 1 1 calc R
C63C C 0.4557(3) 1.04123(15) 0.04269(8) 0.0410(7) Uani 1 1 d .
H63A H 0.3928 1.0569 0.0596 0.049 Uiso 1 1 calc R
H63B H 0.4073 1.0078 0.0317 0.049 Uiso 1 1 calc R
C64C C 0.4934(4) 1.10444(16) 0.01539(8) 0.0514(8) Uani 1 1 d .
H64D H 0.4108 1.1265 0.0042 0.077 Uiso 1 1 calc R
H64E H 0.5542 1.0891 -0.0017 0.077 Uiso 1 1 calc R
H64F H 0.5396 1.1383 0.0262 0.077 Uiso 1 1 calc R
C71C C 0.5373(3) 0.49790(15) 0.33330(7) 0.0389(6) Uani 1 1 d .
H71C H 0.5546 0.4535 0.3250 0.047 Uiso 1 1 calc R
H71D H 0.6174 0.5274 0.3269 0.047 Uiso 1 1 calc R
C72C C 0.4146(3) 0.53515(15) 0.31538(7) 0.0362(6) Uani 1 1 d .
H72C H 0.3761 0.5686 0.3292 0.043 Uiso 1 1 calc R
H72D H 0.3447 0.5003 0.3141 0.043 Uiso 1 1 calc R
C73C C 0.4456(3) 0.57465(14) 0.27945(7) 0.0330(6) Uani 1 1 d .
H73C H 0.4846 0.5411 0.2658 0.040 Uiso 1 1 calc R
H73D H 0.5158 0.6093 0.2808 0.040 Uiso 1 1 calc R
C74C C 0.3241(3) 0.61267(15) 0.26068(7) 0.0358(6) Uani 1 1 d .
H74C H 0.2699 0.6358 0.2768 0.043 Uiso 1 1 calc R
H74D H 0.2661 0.5778 0.2534 0.043 Uiso 1 1 calc R
C75C C 0.3609(3) 0.66735(14) 0.22945(7) 0.0319(5) Uani 1 1 d .
H75C H 0.4191 0.7021 0.2368 0.038 Uiso 1 1 calc R
H75D H 0.4152 0.6441 0.2134 0.038 Uiso 1 1 calc R
C76C C 0.2408(3) 0.70575(14) 0.21046(7) 0.0338(6) Uani 1 1 d .
H76C H 0.1822 0.7258 0.2269 0.041 Uiso 1 1 calc R
H76D H 0.1867 0.6716 0.2013 0.041 Uiso 1 1 calc R
C77C C 0.2797(3) 0.76441(14) 0.18094(7) 0.0329(6) Uani 1 1 d .
H77C H 0.3319 0.7990 0.1902 0.039 Uiso 1 1 calc R
H77D H 0.3402 0.7445 0.1649 0.039 Uiso 1 1 calc R
C78C C 0.1602(3) 0.80216(14) 0.16115(7) 0.0337(6) Uani 1 1 d .
H78C H 0.0988 0.8215 0.1773 0.040 Uiso 1 1 calc R
H78D H 0.1088 0.7677 0.1515 0.040 Uiso 1 1 calc R
C79C C 0.2000(3) 0.86141(14) 0.13209(7) 0.0347(6) Uani 1 1 d .
H79C H 0.2499 0.8962 0.1418 0.042 Uiso 1 1 calc R
H79D H 0.2628 0.8422 0.1162 0.042 Uiso 1 1 calc R
C80C C 0.0808(3) 0.89849(14) 0.11180(7) 0.0349(6) Uani 1 1 d .
H80C H 0.0175 0.9173 0.1277 0.042 Uiso 1 1 calc R
H80D H 0.0314 0.8637 0.1019 0.042 Uiso 1 1 calc R
C81C C 0.1204(3) 0.95815(14) 0.08299(7) 0.0361(6) Uani 1 1 d .
H81A H 0.1709 0.9926 0.0928 0.043 Uiso 1 1 calc R
H81B H 0.1827 0.9393 0.0669 0.043 Uiso 1 1 calc R
C82C C 0.0014(3) 0.99581(14) 0.06304(7) 0.0366(6) Uani 1 1 d .
H82C H -0.0452 0.9620 0.0519 0.044 Uiso 1 1 calc R
H82D H -0.0640 1.0116 0.0794 0.044 Uiso 1 1 calc R
C83C C 0.0383(3) 1.05852(15) 0.03583(8) 0.0437(7) Uani 1 1 d .
H83C H 0.1021 1.0428 0.0191 0.052 Uiso 1 1 calc R
H83D H 0.0859 1.0923 0.0468 0.052 Uiso 1 1 calc R
C84C C -0.0839(3) 1.09568(16) 0.01677(8) 0.0481(7) Uani 1 1 d .
H84D H -0.0535 1.1356 -0.0004 0.072 Uiso 1 1 calc R
H84E H -0.1467 1.1124 0.0331 0.072 Uiso 1 1 calc R
H84F H -0.1303 1.0630 0.0053 0.072 Uiso 1 1 calc R
C1B C 0.5625(3) 0.06014(12) 0.41128(7) 0.0289(5) Uani 1 1 d .
H1BA H 0.5756 0.0785 0.3864 0.035 Uiso 1 1 calc R
H1BB H 0.4638 0.0611 0.4165 0.035 Uiso 1 1 calc R
C2B C 0.9891(3) 0.18138(12) 0.43693(7) 0.0296(5) Uani 1 1 d .
H2BA H 1.0016 0.2055 0.4128 0.035 Uiso 1 1 calc R
H2BB H 1.0172 0.2134 0.4519 0.035 Uiso 1 1 calc R
C3B C 1.2615(2) -0.01365(12) 0.39513(7) 0.0291(5) Uani 1 1 d .
H3BA H 1.2464 0.0181 0.3728 0.035 Uiso 1 1 calc R
H3BB H 1.3606 -0.0226 0.3979 0.035 Uiso 1 1 calc R
C4B C 0.8396(3) -0.14436(13) 0.37952(7) 0.0304(5) Uani 1 1 d .
H4BA H 0.8110 -0.1925 0.3792 0.036 Uiso 1 1 calc R
H4BB H 0.8297 -0.1161 0.3561 0.036 Uiso 1 1 calc R
C20B C 0.7660(2) 0.12906(12) 0.42268(6) 0.0256(5) Uani 1 1 d .
C21B C 0.6338(3) 0.10644(12) 0.43161(7) 0.0284(5) Uani 1 1 d .
C22B C 0.5724(3) 0.12323(12) 0.46091(7) 0.0306(5) Uani 1 1 d .
H22A H 0.4823 0.1090 0.4670 0.037 Uiso 1 1 calc R
C23B C 0.6409(3) 0.16034(13) 0.48134(7) 0.0332(6) Uani 1 1 d .
H23F H 0.5971 0.1727 0.5009 0.040 Uiso 1 1 calc R
C24B C 0.7742(3) 0.17948(12) 0.47306(7) 0.0316(6) Uani 1 1 d .
H24B H 0.8218 0.2032 0.4877 0.038 Uiso 1 1 calc R
C25B C 0.8394(3) 0.16468(12) 0.44371(7) 0.0296(5) Uani 1 1 d .
C30B C 1.1419(2) 0.08713(12) 0.41730(6) 0.0274(5) Uani 1 1 d .
C31B C 1.0785(2) 0.11482(12) 0.44371(7) 0.0287(5) Uani 1 1 d .
C32B C 1.0920(3) 0.07835(13) 0.47729(7) 0.0313(5) Uani 1 1 d .
H32A H 1.0524 0.0974 0.4956 0.038 Uiso 1 1 calc R
C33B C 1.1629(3) 0.01428(14) 0.48439(7) 0.0334(6) Uani 1 1 d .
H33C H 1.1747 -0.0095 0.5074 0.040 Uiso 1 1 calc R
C34B C 1.2160(3) -0.01437(13) 0.45767(7) 0.0307(5) Uani 1 1 d .
H34A H 1.2604 -0.0592 0.4625 0.037 Uiso 1 1 calc R
C35B C 1.2058(2) 0.02098(12) 0.42388(6) 0.0268(5) Uani 1 1 d .
C40B C 1.0603(2) -0.08464(12) 0.38350(6) 0.0268(5) Uani 1 1 d .
C41B C 1.1917(3) -0.08231(13) 0.39566(6) 0.0289(5) Uani 1 1 d .
C42B C 1.2530(3) -0.14524(13) 0.41273(7) 0.0324(6) Uani 1 1 d .
H42B H 1.3441 -0.1454 0.4202 0.039 Uiso 1 1 calc R
C43B C 1.1830(3) -0.20697(13) 0.41891(7) 0.0339(6) Uani 1 1 d .
H43F H 1.2259 -0.2492 0.4304 0.041 Uiso 1 1 calc R
C44B C 1.0490(3) -0.20685(13) 0.40812(7) 0.0313(5) Uani 1 1 d .
H44A H 0.9998 -0.2489 0.4132 0.038 Uiso 1 1 calc R
C45B C 0.9868(3) -0.14618(13) 0.39015(6) 0.0280(5) Uani 1 1 d .
C50B C 0.6750(2) -0.04913(12) 0.39505(6) 0.0259(5) Uani 1 1 d .
C51B C 0.7490(2) -0.11249(12) 0.40455(6) 0.0263(5) Uani 1 1 d .
C52B C 0.7479(3) -0.14549(12) 0.43890(7) 0.0294(5) Uani 1 1 d .
H52A H 0.7952 -0.1892 0.4456 0.035 Uiso 1 1 calc R
C53B C 0.6793(3) -0.11600(13) 0.46356(7) 0.0297(5) Uani 1 1 d .
H53D H 0.6737 -0.1407 0.4866 0.036 Uiso 1 1 calc R
C54B C 0.6187(3) -0.04960(13) 0.45409(7) 0.0295(5) Uani 1 1 d .
H54D H 0.5770 -0.0275 0.4711 0.035 Uiso 1 1 calc R
C55B C 0.6183(2) -0.01510(12) 0.42004(6) 0.0258(5) Uani 1 1 d .
C11D C 0.5974(3) -0.06226(14) 0.34027(7) 0.0355(6) Uani 1 1 d .
H11C H 0.5701 -0.1066 0.3552 0.043 Uiso 1 1 calc R
H11D H 0.6653 -0.0739 0.3234 0.043 Uiso 1 1 calc R
C12D C 0.4742(3) -0.02645(14) 0.32154(7) 0.0353(6) Uani 1 1 d .
H12C H 0.4074 -0.0145 0.3386 0.042 Uiso 1 1 calc R
H12D H 0.4314 -0.0599 0.3094 0.042 Uiso 1 1 calc R
C13D C 0.5049(3) 0.03967(15) 0.29578(7) 0.0361(6) Uani 1 1 d .
H13C H 0.5760 0.0287 0.2795 0.043 Uiso 1 1 calc R
H13D H 0.5414 0.0746 0.3080 0.043 Uiso 1 1 calc R
C14D C 0.3799(3) 0.07182(14) 0.27555(7) 0.0342(6) Uani 1 1 d .
H14C H 0.3410 0.0362 0.2641 0.041 Uiso 1 1 calc R
H14D H 0.3103 0.0848 0.2917 0.041 Uiso 1 1 calc R
C15D C 0.4124(3) 0.13631(14) 0.24870(7) 0.0327(6) Uani 1 1 d .
H15C H 0.4509 0.1717 0.2603 0.039 Uiso 1 1 calc R
H15D H 0.4833 0.1231 0.2329 0.039 Uiso 1 1 calc R
C16D C 0.2917(3) 0.16961(13) 0.22769(7) 0.0317(5) Uani 1 1 d .
H16A H 0.2216 0.1843 0.2433 0.038 Uiso 1 1 calc R
H16B H 0.2516 0.1341 0.2164 0.038 Uiso 1 1 calc R
C17D C 0.3290(3) 0.23306(13) 0.20041(7) 0.0318(6) Uani 1 1 d .
H17C H 0.3690 0.2684 0.2118 0.038 Uiso 1 1 calc R
H17D H 0.3996 0.2183 0.1850 0.038 Uiso 1 1 calc R
C18D C 0.2097(3) 0.26729(13) 0.17884(7) 0.0319(6) Uani 1 1 d .
H18A H 0.1398 0.2831 0.1941 0.038 Uiso 1 1 calc R
H18B H 0.1687 0.2319 0.1676 0.038 Uiso 1 1 calc R
C19D C 0.2503(3) 0.32973(13) 0.15138(7) 0.0318(5) Uani 1 1 d .
H19A H 0.3208 0.3139 0.1363 0.038 Uiso 1 1 calc R
H19B H 0.2911 0.3651 0.1627 0.038 Uiso 1 1 calc R
C20D C 0.1322(3) 0.36448(13) 0.12938(7) 0.0325(6) Uani 1 1 d .
H20C H 0.0912 0.3292 0.1181 0.039 Uiso 1 1 calc R
H20D H 0.0619 0.3806 0.1445 0.039 Uiso 1 1 calc R
C21D C 0.1737(3) 0.42658(13) 0.10198(7) 0.0326(6) Uani 1 1 d .
H21C H 0.2434 0.4104 0.0868 0.039 Uiso 1 1 calc R
H21D H 0.2157 0.4616 0.1132 0.039 Uiso 1 1 calc R
C22D C 0.0556(3) 0.46201(14) 0.08015(7) 0.0336(6) Uani 1 1 d .
H22B H 0.0128 0.4268 0.0691 0.040 Uiso 1 1 calc R
H22C H -0.0135 0.4788 0.0953 0.040 Uiso 1 1 calc R
C23D C 0.0975(3) 0.52363(15) 0.05237(7) 0.0392(6) Uani 1 1 d .
H23D H 0.1635 0.5066 0.0365 0.047 Uiso 1 1 calc R
H23E H 0.1434 0.5581 0.0632 0.047 Uiso 1 1 calc R
C24D C -0.0231(3) 0.55999(16) 0.03182(8) 0.0443(7) Uani 1 1 d .
H24C H 0.0092 0.5990 0.0144 0.066 Uiso 1 1 calc R
H24D H -0.0880 0.5779 0.0473 0.066 Uiso 1 1 calc R
H24E H -0.0678 0.5264 0.0206 0.066 Uiso 1 1 calc R
C31D C 0.8469(3) 0.16507(13) 0.36522(6) 0.0278(5) Uani 1 1 d .
H31A H 0.9151 0.1486 0.3497 0.033 Uiso 1 1 calc R
H31B H 0.8860 0.2049 0.3735 0.033 Uiso 1 1 calc R
C32D C 0.7209(3) 0.19145(12) 0.34472(6) 0.0273(5) Uani 1 1 d .
H32C H 0.6519 0.2091 0.3597 0.033 Uiso 1 1 calc R
H32D H 0.6815 0.1527 0.3356 0.033 Uiso 1 1 calc R
C33D C 0.7600(2) 0.25047(12) 0.31504(6) 0.0276(5) Uani 1 1 d .
H33A H 0.8137 0.2847 0.3242 0.033 Uiso 1 1 calc R
H33B H 0.8192 0.2304 0.2987 0.033 Uiso 1 1 calc R
C34D C 0.6395(3) 0.28925(13) 0.29553(6) 0.0299(5) Uani 1 1 d .
H34D H 0.5779 0.3079 0.3118 0.036 Uiso 1 1 calc R
H34E H 0.5882 0.2559 0.2852 0.036 Uiso 1 1 calc R
C35D C 0.6842(3) 0.34957(13) 0.26734(6) 0.0301(5) Uani 1 1 d .
H35A H 0.7315 0.3840 0.2780 0.036 Uiso 1 1 calc R
H35B H 0.7501 0.3311 0.2519 0.036 Uiso 1 1 calc R
C36D C 0.5668(3) 0.38708(14) 0.24603(7) 0.0328(6) Uani 1 1 d .
H36C H 0.5011 0.4058 0.2614 0.039 Uiso 1 1 calc R
H36D H 0.5193 0.3527 0.2355 0.039 Uiso 1 1 calc R
C37D C 0.6124(3) 0.44728(13) 0.21770(6) 0.0293(5) Uani 1 1 d .
H37A H 0.6575 0.4824 0.2283 0.035 Uiso 1 1 calc R
H37B H 0.6803 0.4288 0.2027 0.035 Uiso 1 1 calc R
C38D C 0.4958(3) 0.48337(13) 0.19573(7) 0.0312(5) Uani 1 1 d .
H38C H 0.4275 0.5014 0.2107 0.037 Uiso 1 1 calc R
H38D H 0.4514 0.4484 0.1849 0.037 Uiso 1 1 calc R
C39D C 0.5410(3) 0.54393(13) 0.16770(6) 0.0295(5) Uani 1 1 d .
H39C H 0.6088 0.5259 0.1526 0.035 Uiso 1 1 calc R
H39D H 0.5859 0.5788 0.1785 0.035 Uiso 1 1 calc R
C40D C 0.4232(3) 0.58008(13) 0.14598(6) 0.0304(5) Uani 1 1 d .
H40C H 0.3792 0.5452 0.1350 0.037 Uiso 1 1 calc R
H40D H 0.3547 0.5973 0.1612 0.037 Uiso 1 1 calc R
C41D C 0.4667(3) 0.64146(13) 0.11825(7) 0.0304(5) Uani 1 1 d .
H41A H 0.5352 0.6243 0.1030 0.036 Uiso 1 1 calc R
H41B H 0.5105 0.6764 0.1293 0.036 Uiso 1 1 calc R
C42D C 0.3488(3) 0.67735(13) 0.09659(7) 0.0319(5) Uani 1 1 d .
H42C H 0.3052 0.6423 0.0856 0.038 Uiso 1 1 calc R
H42D H 0.2802 0.6942 0.1119 0.038 Uiso 1 1 calc R
C43D C 0.3900(3) 0.73891(14) 0.06881(7) 0.0367(6) Uani 1 1 d .
H43B H 0.4589 0.7224 0.0535 0.044 Uiso 1 1 calc R
H43C H 0.4322 0.7745 0.0797 0.044 Uiso 1 1 calc R
C44D C 0.2692(3) 0.77274(16) 0.04753(8) 0.0447(7) Uani 1 1 d .
H44F H 0.3003 0.8119 0.0301 0.067 Uiso 1 1 calc R
H44G H 0.2015 0.7900 0.0626 0.067 Uiso 1 1 calc R
H44H H 0.2282 0.7379 0.0364 0.067 Uiso 1 1 calc R
C51D C 1.2517(3) 0.17723(15) 0.38102(8) 0.0408(7) Uani 1 1 d .
H51C H 1.3350 0.1540 0.3920 0.049 Uiso 1 1 calc R
H51D H 1.2229 0.2148 0.3935 0.049 Uiso 1 1 calc R
C52D C 1.2836(3) 0.20926(15) 0.34437(8) 0.0425(7) Uani 1 1 d .
H52E H 1.3087 0.1711 0.3320 0.051 Uiso 1 1 calc R
H52F H 1.3640 0.2387 0.3439 0.051 Uiso 1 1 calc R
C53D C 1.1698(3) 0.25360(15) 0.32529(7) 0.0382(6) Uani 1 1 d .
H53E H 1.1235 0.2810 0.3409 0.046 Uiso 1 1 calc R
H53F H 1.1024 0.2223 0.3186 0.046 Uiso 1 1 calc R
C54D C 1.2179(3) 0.30378(14) 0.29336(7) 0.0378(6) Uani 1 1 d .
H54E H 1.2787 0.3378 0.3004 0.045 Uiso 1 1 calc R
H54F H 1.2719 0.2768 0.2788 0.045 Uiso 1 1 calc R
C55D C 1.1041(3) 0.34380(14) 0.27215(7) 0.0376(6) Uani 1 1 d .
H55C H 1.0432 0.3658 0.2874 0.045 Uiso 1 1 calc R
H55D H 1.0501 0.3101 0.2627 0.045 Uiso 1 1 calc R
C56D C 1.1514(3) 0.40031(14) 0.24274(7) 0.0339(6) Uani 1 1 d .
H56C H 1.2016 0.4353 0.2522 0.041 Uiso 1 1 calc R
H56D H 1.2152 0.3788 0.2280 0.041 Uiso 1 1 calc R
C57D C 1.0367(3) 0.43737(14) 0.22102(7) 0.0350(6) Uani 1 1 d .
H57C H 0.9707 0.4567 0.2361 0.042 Uiso 1 1 calc R
H57D H 0.9892 0.4025 0.2108 0.042 Uiso 1 1 calc R
C58D C 1.0807(3) 0.49650(13) 0.19234(7) 0.0320(5) Uani 1 1 d .
H58A H 1.1277 0.5317 0.2025 0.038 Uiso 1 1 calc R
H58B H 1.1467 0.4773 0.1772 0.038 Uiso 1 1 calc R
C59D C 0.9638(3) 0.53270(13) 0.17085(7) 0.0333(6) Uani 1 1 d .
H59C H 0.8965 0.5505 0.1862 0.040 Uiso 1 1 calc R
H59D H 0.9184 0.4976 0.1603 0.040 Uiso 1 1 calc R
C60D C 1.0045(3) 0.59334(13) 0.14258(7) 0.0329(6) Uani 1 1 d .
H60A H 1.0504 0.6284 0.1531 0.040 Uiso 1 1 calc R
H60B H 1.0710 0.5756 0.1270 0.040 Uiso 1 1 calc R
C61D C 0.8863(3) 0.62929(14) 0.12157(7) 0.0339(6) Uani 1 1 d .
H61C H 0.8410 0.5942 0.1110 0.041 Uiso 1 1 calc R
H61D H 0.8194 0.6465 0.1372 0.041 Uiso 1 1 calc R
C62D C 0.9250(3) 0.69023(13) 0.09354(7) 0.0346(6) Uani 1 1 d .
H62A H 0.9919 0.6731 0.0779 0.041 Uiso 1 1 calc R
H62B H 0.9700 0.7254 0.1041 0.041 Uiso 1 1 calc R
C63D C 0.8061(3) 0.72582(15) 0.07259(8) 0.0400(6) Uani 1 1 d .
H63C H 0.7598 0.6905 0.0624 0.048 Uiso 1 1 calc R
H63D H 0.7401 0.7440 0.0881 0.048 Uiso 1 1 calc R
C64D C 0.8469(4) 0.78576(16) 0.04414(8) 0.0493(8) Uani 1 1 d .
H64A H 0.7658 0.8064 0.0317 0.074 Uiso 1 1 calc R
H64B H 0.9104 0.7681 0.0283 0.074 Uiso 1 1 calc R
H64C H 0.8907 0.8216 0.0541 0.074 Uiso 1 1 calc R
C71D C 1.0439(3) 0.01027(13) 0.33427(7) 0.0312(5) Uani 1 1 d .
H71A H 1.1087 -0.0213 0.3248 0.037 Uiso 1 1 calc R
H71B H 1.0927 0.0524 0.3372 0.037 Uiso 1 1 calc R
C72D C 0.9264(3) 0.03137(13) 0.30994(6) 0.0298(5) Uani 1 1 d .
H72A H 0.8494 0.0494 0.3225 0.036 Uiso 1 1 calc R
H72B H 0.8959 -0.0105 0.3018 0.036 Uiso 1 1 calc R
C73D C 0.9650(3) 0.08745(13) 0.27902(7) 0.0298(5) Uani 1 1 d .
H73A H 1.0071 0.1265 0.2873 0.036 Uiso 1 1 calc R
H73B H 1.0337 0.0672 0.2649 0.036 Uiso 1 1 calc R
C74D C 0.8446(3) 0.11657(13) 0.25648(6) 0.0286(5) Uani 1 1 d .
H74A H 0.7715 0.1322 0.2710 0.034 Uiso 1 1 calc R
H74B H 0.8086 0.0786 0.2461 0.034 Uiso 1 1 calc R
C75D C 0.8811(2) 0.17793(13) 0.22789(6) 0.0280(5) Uani 1 1 d .
H75A H 0.9238 0.2141 0.2382 0.034 Uiso 1 1 calc R
H75B H 0.9493 0.1613 0.2124 0.034 Uiso 1 1 calc R
C76D C 0.7607(3) 0.21148(13) 0.20666(6) 0.0279(5) Uani 1 1 d .
H76A H 0.6912 0.2270 0.2221 0.034 Uiso 1 1 calc R
H76B H 0.7196 0.1758 0.1957 0.034 Uiso 1 1 calc R
C77D C 0.7987(2) 0.27402(12) 0.17895(6) 0.0277(5) Uani 1 1 d .
H77A H 0.8406 0.3094 0.1900 0.033 Uiso 1 1 calc R
H77B H 0.8679 0.2583 0.1635 0.033 Uiso 1 1 calc R
C78D C 0.6794(3) 0.30866(13) 0.15758(7) 0.0288(5) Uani 1 1 d .
H78A H 0.6105 0.3250 0.1730 0.035 Uiso 1 1 calc R
H78B H 0.6370 0.2733 0.1466 0.035 Uiso 1 1 calc R
C79D C 0.7199(3) 0.37065(12) 0.12987(6) 0.0287(5) Uani 1 1 d .
H79A H 0.7895 0.3544 0.1146 0.034 Uiso 1 1 calc R
H79B H 0.7616 0.4061 0.1409 0.034 Uiso 1 1 calc R
C80D C 0.6007(3) 0.40541(13) 0.10805(6) 0.0289(5) Uani 1 1 d .
H80A H 0.5585 0.3700 0.0971 0.035 Uiso 1 1 calc R
H80B H 0.5314 0.4222 0.1232 0.035 Uiso 1 1 calc R
C81D C 0.6431(3) 0.46687(13) 0.08031(7) 0.0312(5) Uani 1 1 d .
H81C H 0.7092 0.4496 0.0646 0.037 Uiso 1 1 calc R
H81D H 0.6894 0.5011 0.0912 0.037 Uiso 1 1 calc R
C82D C 0.5241(3) 0.50409(13) 0.05947(7) 0.0307(5) Uani 1 1 d .
H82A H 0.4584 0.5219 0.0752 0.037 Uiso 1 1 calc R
H82B H 0.4770 0.4698 0.0488 0.037 Uiso 1 1 calc R
C83D C 0.5676(3) 0.56514(14) 0.03141(7) 0.0350(6) Uani 1 1 d .
H83A H 0.6160 0.5991 0.0421 0.042 Uiso 1 1 calc R
H83B H 0.6319 0.5472 0.0155 0.042 Uiso 1 1 calc R
C84D C 0.4484(3) 0.60289(15) 0.01109(7) 0.0391(6) Uani 1 1 d .
H84A H 0.4821 0.6414 -0.0064 0.059 Uiso 1 1 calc R
H84B H 0.3852 0.6217 0.0266 0.059 Uiso 1 1 calc R
H84C H 0.4013 0.5698 0.0000 0.059 Uiso 1 1 calc R

loop_
_atom_site_aniso_label
_atom_site_aniso_U_11
_atom_site_aniso_U_22
_atom_site_aniso_U_33
_atom_site_aniso_U_23
_atom_site_aniso_U_13
_atom_site_aniso_U_12
O1A 0.0222(8) 0.0273(8) 0.0297(9) 0.0020(7) -0.0044(7) 0.0023(7)
O2A 0.0258(9) 0.0252(8) 0.0290(9) 0.0002(7) -0.0043(7) -0.0021(7)
O3A 0.0291(9) 0.0289(9) 0.0256(9) 0.0000(7) -0.0010(7) 0.0043(7)
O4A 0.0274(9) 0.0232(8) 0.0342(9) 0.0017(7) -0.0010(7) 0.0014(7)
O1B 0.0329(9) 0.0320(9) 0.0292(9) -0.0005(7) -0.0055(7) 0.0019(7)
O2B 0.0279(9) 0.0223(8) 0.0317(9) -0.0020(7) -0.0003(7) 0.0023(7)
O3B 0.0284(9) 0.0238(8) 0.0314(9) 0.0030(7) -0.0027(7) -0.0015(7)
O4B 0.0276(9) 0.0254(8) 0.0302(9) 0.0019(7) -0.0016(7) 0.0058(7)
C1A 0.0251(12) 0.0216(11) 0.0342(13) -0.0016(10) -0.0026(10) 0.0019(9)
C2A 0.0213(12) 0.0280(12) 0.0287(12) 0.0013(10) -0.0035(9) -0.0002(9)
C3A 0.0290(13) 0.0226(11) 0.0317(13) -0.0040(10) -0.0027(10) 0.0034(10)
C4A 0.0209(12) 0.0276(12) 0.0317(13) -0.0002(10) -0.0012(10) -0.0004(9)
C20A 0.0253(12) 0.0191(11) 0.0291(12) 0.0015(9) -0.0044(10) -0.0034(9)
C21A 0.0276(13) 0.0186(11) 0.0335(13) 0.0012(9) -0.0021(10) -0.0008(9)
C22A 0.0315(13) 0.0215(11) 0.0306(13) -0.0013(9) -0.0010(10) 0.0001(10)
C23A 0.0351(14) 0.0254(12) 0.0301(13) -0.0007(10) -0.0064(11) -0.0053(10)
C24A 0.0255(12) 0.0257(12) 0.0313(13) 0.0023(10) -0.0042(10) -0.0020(9)
C25A 0.0257(12) 0.0191(11) 0.0299(13) 0.0023(9) -0.0015(10) -0.0029(9)
C30A 0.0213(11) 0.0243(11) 0.0268(12) 0.0003(9) -0.0006(9) 0.0061(9)
C31A 0.0178(11) 0.0240(11) 0.0339(13) -0.0014(10) 0.0000(9) 0.0037(9)
C32A 0.0247(12) 0.0312(13) 0.0280(13) -0.0035(10) -0.0039(10) 0.0034(10)
C33A 0.0297(13) 0.0249(12) 0.0288(13) 0.0020(10) -0.0038(10) 0.0024(10)
C34A 0.0291(13) 0.0213(11) 0.0340(13) -0.0012(10) -0.0017(10) 0.0017(9)
C35A 0.0235(12) 0.0257(12) 0.0282(12) -0.0041(10) -0.0015(9) 0.0069(9)
C40A 0.0267(12) 0.0230(11) 0.0279(12) -0.0023(9) -0.0045(10) -0.0008(9)
C41A 0.0292(13) 0.0217(11) 0.0311(13) -0.0075(10) -0.0064(10) 0.0003(9)
C42A 0.0351(14) 0.0201(11) 0.0381(14) -0.0063(10) -0.0075(11) 0.0032(10)
C43A 0.0403(15) 0.0244(12) 0.0375(14) -0.0012(10) -0.0033(12) -0.0053(11)
C44A 0.0268(13) 0.0305(13) 0.0367(14) -0.0050(11) -0.0008(11) -0.0028(10)
C45A 0.0266(12) 0.0235(12) 0.0305(13) -0.0046(10) -0.0053(10) -0.0010(10)
C50A 0.0198(11) 0.0262(12) 0.0294(13) 0.0008(10) -0.0001(9) 0.0068(9)
C51A 0.0187(11) 0.0249(12) 0.0326(13) -0.0013(10) -0.0008(9) 0.0049(9)
C52A 0.0237(12) 0.0231(11) 0.0354(14) 0.0010(10) 0.0009(10) 0.0037(9)
C53A 0.0260(13) 0.0305(13) 0.0310(13) 0.0039(10) 0.0006(10) 0.0037(10)
C54A 0.0263(12) 0.0310(13) 0.0312(13) -0.0049(10) -0.0032(10) 0.0049(10)
C55A 0.0193(11) 0.0243(12) 0.0350(13) -0.0014(10) 0.0009(10) 0.0061(9)
C11C 0.0217(12) 0.0234(11) 0.0355(13) -0.0006(10) -0.0026(10) 0.0024(9)
C12C 0.0277(13) 0.0253(12) 0.0338(13) 0.0027(10) -0.0058(10) 0.0006(10)
C13C 0.0269(13) 0.0271(12) 0.0327(13) 0.0018(10) -0.0033(10) 0.0007(10)
C14C 0.0265(13) 0.0304(13) 0.0388(15) 0.0045(11) -0.0061(11) -0.0026(10)
C15C 0.0259(13) 0.0261(12) 0.0377(14) 0.0024(10) -0.0051(11) 0.0003(10)
C16C 0.0284(13) 0.0297(13) 0.0378(14) 0.0034(11) -0.0066(11) -0.0013(10)
C17C 0.0266(13) 0.0261(12) 0.0367(14) 0.0008(10) -0.0055(11) -0.0014(10)
C18C 0.0280(13) 0.0287(13) 0.0346(14) 0.0008(10) -0.0054(11) -0.0019(10)
C19C 0.0271(13) 0.0266(12) 0.0326(13) 0.0004(10) -0.0031(10) -0.0014(10)
C20C 0.0299(13) 0.0286(12) 0.0313(13) -0.0004(10) -0.0038(10) -0.0020(10)
C21C 0.0275(13) 0.0265(12) 0.0323(13) 0.0003(10) -0.0018(10) -0.0006(10)
C22C 0.0319(13) 0.0305(13) 0.0316(13) 0.0000(10) -0.0048(11) -0.0009(10)
C23C 0.0346(14) 0.0342(14) 0.0330(14) -0.0001(11) -0.0049(11) 0.0032(11)
C24C 0.0446(17) 0.0415(16) 0.0411(16) 0.0075(13) -0.0100(13) 0.0033(13)
C31C 0.0261(12) 0.0265(12) 0.0283(12) 0.0001(10) -0.0023(10) 0.0003(10)
C32C 0.0262(13) 0.0298(13) 0.0334(14) 0.0026(10) -0.0041(10) -0.0027(10)
C33C 0.0277(13) 0.0261(12) 0.0297(13) -0.0014(10) -0.0035(10) 0.0021(10)
C34C 0.0259(12) 0.0288(12) 0.0319(13) -0.0006(10) -0.0029(10) -0.0021(10)
C35C 0.0275(13) 0.0279(12) 0.0308(13) -0.0024(10) -0.0027(10) -0.0002(10)
C36C 0.0302(13) 0.0277(12) 0.0300(13) 0.0003(10) -0.0031(10) -0.0023(10)
C37C 0.0274(13) 0.0277(12) 0.0302(13) -0.0015(10) -0.0027(10) -0.0034(10)
C38C 0.0274(13) 0.0277(12) 0.0313(13) 0.0004(10) -0.0042(10) -0.0022(10)
C39C 0.0289(13) 0.0280(12) 0.0307(13) -0.0012(10) -0.0029(10) -0.0028(10)
C40C 0.0285(13) 0.0304(13) 0.0311(13) -0.0005(10) -0.0026(10) -0.0010(10)
C41C 0.0312(13) 0.0302(13) 0.0326(13) -0.0010(10) -0.0038(11) -0.0036(10)
C42C 0.0327(14) 0.0318(13) 0.0347(14) -0.0030(11) -0.0026(11) -0.0013(11)
C43C 0.0390(15) 0.0357(14) 0.0352(14) 0.0023(11) -0.0038(12) -0.0003(12)
C44C 0.0463(17) 0.0429(16) 0.0430(17) 0.0041(13) -0.0062(13) 0.0031(13)
C51C 0.0254(12) 0.0322(13) 0.0320(13) -0.0020(10) 0.0001(10) 0.0046(10)
C52C 0.0301(13) 0.0383(14) 0.0280(13) -0.0021(11) 0.0002(10) 0.0008(11)
C53C 0.0260(13) 0.0361(14) 0.0295(13) -0.0031(11) -0.0008(10) 0.0000(10)
C54C 0.0287(13) 0.0374(14) 0.0288(13) -0.0033(11) -0.0019(10) 0.0024(11)
C55C 0.0296(13) 0.0372(14) 0.0284(13) -0.0052(11) -0.0018(10) -0.0004(11)
C56C 0.0317(14) 0.0332(13) 0.0295(13) -0.0033(10) -0.0025(11) 0.0015(11)
C57C 0.0317(14) 0.0337(13) 0.0302(13) -0.0045(11) -0.0030(11) 0.0010(11)
C58C 0.0323(14) 0.0327(13) 0.0327(14) -0.0013(11) -0.0049(11) 0.0004(11)
C59C 0.0295(13) 0.0330(13) 0.0330(14) -0.0035(11) -0.0036(11) -0.0011(11)
C60C 0.0317(14) 0.0325(13) 0.0366(14) -0.0033(11) -0.0032(11) -0.0009(11)
C61C 0.0333(14) 0.0328(13) 0.0364(14) -0.0033(11) -0.0059(11) -0.0012(11)
C62C 0.0378(15) 0.0321(13) 0.0380(15) -0.0018(11) -0.0052(12) -0.0009(11)
C63C 0.0423(16) 0.0346(14) 0.0438(16) -0.0013(12) -0.0085(13) 0.0014(12)
C64C 0.060(2) 0.0410(16) 0.0477(18) 0.0066(14) -0.0114(15) 0.0009(14)
C71C 0.0350(15) 0.0397(15) 0.0353(15) 0.0069(12) 0.0038(12) 0.0099(12)
C72C 0.0329(14) 0.0391(14) 0.0340(14) -0.0021(11) -0.0013(11) 0.0083(11)
C73C 0.0306(13) 0.0346(13) 0.0311(13) -0.0007(11) -0.0002(11) 0.0071(11)
C74C 0.0315(14) 0.0415(15) 0.0319(14) -0.0013(11) -0.0011(11) 0.0039(11)
C75C 0.0314(13) 0.0334(13) 0.0290(13) -0.0017(10) -0.0014(10) 0.0016(11)
C76C 0.0305(14) 0.0364(14) 0.0323(14) -0.0017(11) -0.0015(11) 0.0020(11)
C77C 0.0318(14) 0.0335(13) 0.0314(13) -0.0015(11) -0.0019(11) -0.0003(11)
C78C 0.0302(13) 0.0351(14) 0.0335(14) -0.0009(11) -0.0032(11) -0.0010(11)
C79C 0.0340(14) 0.0333(14) 0.0351(14) -0.0021(11) -0.0041(11) 0.0006(11)
C80C 0.0326(14) 0.0362(14) 0.0337(14) -0.0012(11) -0.0026(11) -0.0004(11)
C81C 0.0358(15) 0.0308(13) 0.0392(15) -0.0003(11) -0.0031(12) 0.0003(11)
C82C 0.0357(15) 0.0361(14) 0.0350(14) 0.0006(11) -0.0018(11) 0.0001(11)
C83C 0.0436(17) 0.0356(15) 0.0464(17) 0.0048(13) -0.0006(13) 0.0019(12)
C84C 0.0499(18) 0.0402(16) 0.0482(18) 0.0059(13) -0.0051(14) 0.0045(14)
C1B 0.0245(12) 0.0256(12) 0.0339(13) 0.0011(10) -0.0019(10) 0.0004(10)
C2B 0.0318(13) 0.0217(11) 0.0343(13) -0.0025(10) -0.0065(11) -0.0007(10)
C3B 0.0228(12) 0.0265(12) 0.0356(14) -0.0002(10) -0.0023(10) 0.0013(9)
C4B 0.0283(13) 0.0271(12) 0.0363(14) -0.0075(10) -0.0042(11) -0.0012(10)
C20B 0.0269(12) 0.0186(11) 0.0282(12) 0.0023(9) 0.0000(10) 0.0055(9)
C21B 0.0279(13) 0.0183(11) 0.0358(14) 0.0019(10) -0.0033(10) 0.0043(9)
C22B 0.0321(13) 0.0212(11) 0.0348(14) 0.0029(10) 0.0023(11) 0.0048(10)
C23B 0.0409(15) 0.0232(12) 0.0325(14) 0.0004(10) 0.0026(11) 0.0070(11)
C24B 0.0423(15) 0.0192(11) 0.0320(13) -0.0019(10) -0.0061(11) 0.0024(10)
C25B 0.0338(14) 0.0177(11) 0.0350(14) 0.0006(10) -0.0041(11) 0.0027(10)
C30B 0.0227(12) 0.0260(12) 0.0315(13) 0.0004(10) -0.0060(10) -0.0024(9)
C31B 0.0251(12) 0.0238(12) 0.0357(14) -0.0014(10) -0.0065(10) -0.0033(10)
C32B 0.0294(13) 0.0318(13) 0.0321(13) -0.0040(10) -0.0045(10) -0.0007(10)
C33B 0.0313(14) 0.0325(13) 0.0324(14) 0.0039(11) -0.0059(11) -0.0010(11)
C34B 0.0249(12) 0.0250(12) 0.0389(14) 0.0022(10) -0.0050(10) -0.0005(10)
C35B 0.0194(11) 0.0261(12) 0.0331(13) -0.0003(10) -0.0042(10) -0.0032(9)
C40B 0.0262(12) 0.0237(12) 0.0288(12) -0.0023(9) -0.0009(10) 0.0050(9)
C41B 0.0265(13) 0.0280(12) 0.0304(13) -0.0026(10) 0.0003(10) 0.0048(10)
C42B 0.0252(13) 0.0296(13) 0.0417(15) -0.0061(11) -0.0049(11) 0.0066(10)
C43B 0.0349(14) 0.0237(12) 0.0408(15) -0.0016(11) -0.0054(11) 0.0086(10)
C44B 0.0307(13) 0.0222(12) 0.0407(15) -0.0058(10) 0.0003(11) 0.0012(10)
C45B 0.0267(13) 0.0268(12) 0.0305(13) -0.0058(10) -0.0005(10) 0.0029(10)
C50B 0.0220(12) 0.0267(12) 0.0277(12) -0.0010(10) -0.0025(9) -0.0042(9)
C51B 0.0229(12) 0.0229(11) 0.0335(13) -0.0057(10) -0.0026(10) -0.0046(9)
C52B 0.0278(13) 0.0216(11) 0.0368(14) -0.0003(10) -0.0033(10) 0.0004(9)
C53B 0.0309(13) 0.0245(12) 0.0306(13) 0.0026(10) 0.0006(10) -0.0027(10)
C54B 0.0282(13) 0.0257(12) 0.0334(14) -0.0026(10) 0.0040(10) -0.0030(10)
C55B 0.0197(11) 0.0241(12) 0.0324(13) -0.0017(10) -0.0016(9) -0.0025(9)
C11D 0.0346(14) 0.0392(14) 0.0327(14) -0.0064(11) -0.0086(11) -0.0010(11)
C12D 0.0317(14) 0.0396(14) 0.0331(14) -0.0030(11) -0.0048(11) -0.0007(11)
C13D 0.0292(14) 0.0407(15) 0.0377(15) -0.0060(12) -0.0038(11) -0.0010(11)
C14D 0.0323(14) 0.0375(14) 0.0313(14) -0.0029(11) -0.0033(11) 0.0005(11)
C15D 0.0278(13) 0.0354(14) 0.0340(14) -0.0036(11) -0.0032(11) -0.0024(11)
C16D 0.0297(13) 0.0305(13) 0.0334(14) -0.0013(11) -0.0029(11) -0.0048(10)
C17D 0.0266(13) 0.0300(13) 0.0375(14) -0.0024(11) -0.0027(11) -0.0053(10)
C18D 0.0279(13) 0.0289(13) 0.0380(14) -0.0030(11) -0.0036(11) -0.0047(10)
C19D 0.0305(13) 0.0290(13) 0.0351(14) -0.0033(11) -0.0017(11) -0.0048(10)
C20D 0.0290(13) 0.0304(13) 0.0373(14) -0.0036(11) -0.0014(11) -0.0054(10)
C21D 0.0297(13) 0.0308(13) 0.0365(14) -0.0038(11) -0.0015(11) -0.0031(10)
C22D 0.0310(14) 0.0329(13) 0.0358(14) -0.0035(11) -0.0035(11) -0.0021(11)
C23D 0.0381(15) 0.0389(15) 0.0385(15) -0.0014(12) -0.0034(12) -0.0019(12)
C24D 0.0439(17) 0.0440(16) 0.0407(16) 0.0025(13) -0.0039(13) 0.0014(13)
C31D 0.0284(13) 0.0261(12) 0.0268(12) -0.0002(10) 0.0005(10) 0.0003(10)
C32D 0.0280(13) 0.0247(12) 0.0293(13) -0.0053(10) -0.0022(10) -0.0003(10)
C33D 0.0271(12) 0.0259(12) 0.0282(12) -0.0017(10) -0.0026(10) 0.0013(10)
C34D 0.0286(13) 0.0294(12) 0.0294(13) 0.0004(10) -0.0029(10) -0.0011(10)
C35D 0.0304(13) 0.0290(12) 0.0293(13) -0.0010(10) -0.0035(10) -0.0016(10)
C36D 0.0310(14) 0.0321(13) 0.0329(14) 0.0003(11) -0.0044(11) -0.0011(11)
C37D 0.0293(13) 0.0273(12) 0.0294(13) -0.0006(10) -0.0017(10) -0.0005(10)
C38D 0.0331(14) 0.0299(13) 0.0292(13) -0.0017(10) -0.0034(11) -0.0025(10)
C39D 0.0307(13) 0.0268(12) 0.0297(13) -0.0013(10) -0.0047(10) -0.0016(10)
C40D 0.0322(13) 0.0279(12) 0.0297(13) -0.0013(10) -0.0043(11) -0.0014(10)
C41D 0.0311(13) 0.0271(12) 0.0314(13) -0.0014(10) -0.0037(11) -0.0026(10)
C42D 0.0324(14) 0.0299(13) 0.0314(13) -0.0007(10) -0.0051(11) 0.0004(10)
C43D 0.0380(15) 0.0320(13) 0.0367(15) 0.0022(11) -0.0053(12) -0.0015(11)
C44D 0.0449(17) 0.0424(16) 0.0408(16) 0.0070(13) -0.0087(13) 0.0032(13)
C51D 0.0329(14) 0.0336(14) 0.0490(17) 0.0104(12) -0.0064(12) -0.0066(11)
C52D 0.0327(15) 0.0392(15) 0.0494(17) 0.0069(13) 0.0058(13) -0.0029(12)
C53D 0.0357(15) 0.0362(14) 0.0389(15) 0.0026(12) 0.0006(12) -0.0029(12)
C54D 0.0344(15) 0.0353(14) 0.0391(15) 0.0041(12) 0.0025(12) -0.0026(11)
C55D 0.0367(15) 0.0345(14) 0.0375(15) 0.0034(11) 0.0004(12) -0.0019(11)
C56D 0.0362(14) 0.0300(13) 0.0324(14) 0.0012(11) 0.0027(11) -0.0012(11)
C57D 0.0330(14) 0.0347(14) 0.0343(14) 0.0007(11) 0.0006(11) -0.0010(11)
C58D 0.0334(14) 0.0289(13) 0.0320(13) -0.0016(10) 0.0001(11) -0.0003(10)
C59D 0.0333(14) 0.0303(13) 0.0350(14) -0.0032(11) -0.0014(11) -0.0004(11)
C60D 0.0337(14) 0.0292(13) 0.0346(14) -0.0028(11) -0.0004(11) -0.0019(11)
C61D 0.0326(14) 0.0312(13) 0.0366(14) -0.0033(11) -0.0030(11) -0.0009(11)
C62D 0.0372(15) 0.0291(13) 0.0367(14) -0.0037(11) -0.0043(11) -0.0027(11)
C63D 0.0381(15) 0.0376(15) 0.0431(16) -0.0039(12) -0.0086(12) 0.0007(12)
C64D 0.057(2) 0.0421(16) 0.0449(17) 0.0020(13) -0.0132(15) -0.0014(14)
C71D 0.0286(13) 0.0306(13) 0.0306(13) 0.0028(10) 0.0021(10) 0.0021(10)
C72D 0.0296(13) 0.0267(12) 0.0305(13) 0.0009(10) -0.0026(10) 0.0005(10)
C73D 0.0275(13) 0.0274(12) 0.0315(13) 0.0014(10) -0.0023(10) 0.0017(10)
C74D 0.0279(13) 0.0275(12) 0.0283(13) 0.0004(10) -0.0020(10) -0.0012(10)
C75D 0.0255(12) 0.0269(12) 0.0294(13) 0.0007(10) -0.0020(10) -0.0026(10)
C76D 0.0285(13) 0.0261(12) 0.0277(12) -0.0010(10) -0.0027(10) -0.0022(10)
C77D 0.0260(12) 0.0247(12) 0.0304(13) -0.0002(10) -0.0018(10) -0.0024(10)
C78D 0.0269(13) 0.0250(12) 0.0331(13) -0.0014(10) -0.0031(10) -0.0028(10)
C79D 0.0278(13) 0.0248(12) 0.0319(13) -0.0009(10) -0.0027(10) -0.0021(10)
C80D 0.0280(13) 0.0258(12) 0.0313(13) -0.0009(10) -0.0031(10) -0.0021(10)
C81D 0.0302(13) 0.0291(13) 0.0321(13) 0.0000(10) -0.0040(11) -0.0014(10)
C82D 0.0308(13) 0.0274(12) 0.0316(13) -0.0003(10) -0.0023(10) 0.0012(10)
C83D 0.0354(14) 0.0304(13) 0.0356(14) 0.0026(11) -0.0034(11) 0.0001(11)
C84D 0.0416(16) 0.0356(14) 0.0354(15) 0.0040(11) -0.0038(12) 0.0064(12)

loop_
_atom_type_symbol
_atom_type_description
_atom_type_scat_dispersion_real
_atom_type_scat_dispersion_imag
_atom_type_scat_source
C C 0.0181 0.0091 'International Tables Vol C Tables 4.2.6.8 and 6.1.1.4'
H H 0.0000 0.0000 'International Tables Vol C Tables 4.2.6.8 and 6.1.1.4'
O O 0.0492 0.0322 'International Tables Vol C Tables 4.2.6.8 and 6.1.1.4'

loop_
_geom_angle_atom_site_label_1
_geom_angle_atom_site_label_2
_geom_angle_atom_site_label_3
_geom_angle
C50A O1A C11C 114.67(18)
C20A O2A C31C 115.04(18)
C30A O3A C51C 113.93(17)
C40A O4A C71C 119.0(2)
C50B O1B C11D 114.56(19)
C20B O2B C31D 115.95(18)
C30B O3B C51D 109.84(19)
C40B O4B C71D 118.09(19)
C21A C1A C55A 110.12(19)
C21A C1A H1AA 109.6
C55A C1A H1AA 109.6
C21A C1A H1AB 109.6
C55A C1A H1AB 109.6
H1AA C1A H1AB 108.2
C25A C2A C31A 109.82(19)
C25A C2A H2AA 109.7
C31A C2A H2AA 109.7
C25A C2A H2AB 109.7
C31A C2A H2AB 109.7
H2AA C2A H2AB 108.2
C35A C3A C41A 110.0(2)
C35A C3A H3AA 109.7
C41A C3A H3AA 109.7
C35A C3A H3AB 109.7
C41A C3A H3AB 109.7
H3AA C3A H3AB 108.2
C45A C4A C51A 110.65(19)
C45A C4A H4AA 109.5
C51A C4A H4AA 109.5
C45A C4A H4AB 109.5
C51A C4A H4AB 109.5
H4AA C4A H4AB 108.1
O2A C20A C25A 119.9(2)
O2A C20A C21A 118.6(2)
C25A C20A C21A 121.4(2)
C22A C21A C20A 118.2(2)
C22A C21A C1A 120.7(2)
C20A C21A C1A 121.0(2)
C23A C22A C21A 121.1(2)
C23A C22A H22F 119.5
C21A C22A H22F 119.5
C24A C23A C22A 119.8(2)
C24A C23A H23C 120.1
C22A C23A H23C 120.1
C23A C24A C25A 120.7(2)
C23A C24A H24A 119.6
C25A C24A H24A 119.6
C20A C25A C24A 118.5(2)
C20A C25A C2A 121.4(2)
C24A C25A C2A 119.9(2)
O3A C30A C31A 118.3(2)
O3A C30A C35A 120.5(2)
C31A C30A C35A 121.2(2)
C32A C31A C30A 118.5(2)
C32A C31A C2A 118.9(2)
C30A C31A C2A 122.6(2)
C33A C32A C31A 120.8(2)
C33A C32A H32B 119.6
C31A C32A H32B 119.6
C34A C33A C32A 119.7(2)
C34A C33A H33D 120.1
C32A C33A H33D 120.1
C33A C34A C35A 121.2(2)
C33A C34A H34F 119.4
C35A C34A H34F 119.4
C34A C35A C30A 118.3(2)
C34A C35A C3A 118.3(2)
C30A C35A C3A 123.2(2)
O4A C40A C41A 120.2(2)
O4A C40A C45A 118.0(2)
C41A C40A C45A 121.3(2)
C42A C41A C40A 118.9(2)
C42A C41A C3A 120.6(2)
C40A C41A C3A 120.0(2)
C41A C42A C43A 120.8(2)
C41A C42A H42A 119.6
C43A C42A H42A 119.6
C44A C43A C42A 119.7(2)
C44A C43A H43A 120.2
C42A C43A H43A 120.2
C43A C44A C45A 121.1(2)
C43A C44A H44B 119.4
C45A C44A H44B 119.4
C44A C45A C40A 118.2(2)
C44A C45A C4A 121.4(2)
C40A C45A C4A 120.2(2)
O1A C50A C55A 118.5(2)
O1A C50A C51A 120.7(2)
C55A C50A C51A 120.8(2)
C52A C51A C50A 118.3(2)
C52A C51A C4A 118.5(2)
C50A C51A C4A 123.2(2)
C53A C52A C51A 121.4(2)
C53A C52A H52B 119.3
C51A C52A H52B 119.3
C52A C53A C54A 119.2(2)
C52A C53A H53C 120.4
C54A C53A H53C 120.4
C53A C54A C55A 121.6(2)
C53A C54A H54A 119.2
C55A C54A H54A 119.2
C54A C55A C50A 118.4(2)
C54A C55A C1A 119.4(2)
C50A C55A C1A 122.0(2)
O1A C11C C12C 108.52(19)
O1A C11C H11A 110.0
C12C C11C H11A 110.0
O1A C11C H11B 110.0
C12C C11C H11B 110.0
H11A C11C H11B 108.4
C11C C12C C13C 113.2(2)
C11C C12C H12A 108.9
C13C C12C H12A 108.9
C11C C12C H12B 108.9
C13C C12C H12B 108.9
H12A C12C H12B 107.7
C14C C13C C12C 111.3(2)
C14C C13C H13A 109.4
C12C C13C H13A 109.4
C14C C13C H13B 109.4
C12C C13C H13B 109.4
H13A C13C H13B 108.0
C13C C14C C15C 114.5(2)
C13C C14C H14A 108.6
C15C C14C H14A 108.6
C13C C14C H14B 108.6
C15C C14C H14B 108.6
H14A C14C H14B 107.6
C16C C15C C14C 112.8(2)
C16C C15C H15A 109.0
C14C C15C H15A 109.0
C16C C15C H15B 109.0
C14C C15C H15B 109.0
H15A C15C H15B 107.8
C15C C16C C17C 114.4(2)
C15C C16C H16C 108.7
C17C C16C H16C 108.7
C15C C16C H16D 108.7
C17C C16C H16D 108.7
H16C C16C H16D 107.6
C16C C17C C18C 113.6(2)
C16C C17C H17A 108.9
C18C C17C H17A 108.9
C16C C17C H17B 108.9
C18C C17C H17B 108.9
H17A C17C H17B 107.7
C19C C18C C17C 113.7(2)
C19C C18C H18C 108.8
C17C C18C H18C 108.8
C19C C18C H18D 108.8
C17C C18C H18D 108.8
H18C C18C H18D 107.7
C18C C19C C20C 113.4(2)
C18C C19C H19C 108.9
C20C C19C H19C 108.9
C18C C19C H19D 108.9
C20C C19C H19D 108.9
H19C C19C H19D 107.7
C21C C20C C19C 113.3(2)
C21C C20C H20A 108.9
C19C C20C H20A 108.9
C21C C20C H20B 108.9
C19C C20C H20B 108.9
H20A C20C H20B 107.7
C20C C21C C22C 113.0(2)
C20C C21C H21A 109.0
C22C C21C H21A 109.0
C20C C21C H21B 109.0
C22C C21C H21B 109.0
H21A C21C H21B 107.8
C23C C22C C21C 114.0(2)
C23C C22C H22D 108.8
C21C C22C H22D 108.8
C23C C22C H22E 108.8
C21C C22C H22E 108.8
H22D C22C H22E 107.7
C22C C23C C24C 111.9(2)
C22C C23C H23A 109.2
C24C C23C H23A 109.2
C22C C23C H23B 109.2
C24C C23C H23B 109.2
H23A C23C H23B 107.9
C23C C24C H24F 109.5
C23C C24C H24G 109.5
H24F C24C H24G 109.5
C23C C24C H24H 109.5
H24F C24C H24H 109.5
H24G C24C H24H 109.5
O2A C31C C32C 109.3(2)
O2A C31C H31C 109.8
C32C C31C H31C 109.8
O2A C31C H31D 109.8
C32C C31C H31D 109.8
H31C C31C H31D 108.3
C31C C32C C33C 113.5(2)
C31C C32C H32E 108.9
C33C C32C H32E 108.9
C31C C32C H32F 108.9
C33C C32C H32F 108.9
H32E C32C H32F 107.7
C34C C33C C32C 111.4(2)
C34C C33C H33E 109.3
C32C C33C H33E 109.3
C34C C33C H33F 109.3
C32C C33C H33F 109.3
H33E C33C H33F 108.0
C35C C34C C33C 114.9(2)
C35C C34C H34B 108.5
C33C C34C H34B 108.5
C35C C34C H34C 108.5
C33C C34C H34C 108.5
H34B C34C H34C 107.5
C34C C35C C36C 112.2(2)
C34C C35C H35C 109.2
C36C C35C H35C 109.2
C34C C35C H35D 109.2
C36C C35C H35D 109.2
H35C C35C H35D 107.9
C37C C36C C35C 114.0(2)
C37C C36C H36A 108.8
C35C C36C H36A 108.8
C37C C36C H36B 108.8
C35C C36C H36B 108.8
H36A C36C H36B 107.6
C36C C37C C38C 112.7(2)
C36C C37C H37C 109.0
C38C C37C H37C 109.0
C36C C37C H37D 109.0
C38C C37C H37D 109.0
H37C C37C H37D 107.8
C39C C38C C37C 113.3(2)
C39C C38C H38A 108.9
C37C C38C H38A 108.9
C39C C38C H38B 108.9
C37C C38C H38B 108.9
H38A C38C H38B 107.7
C40C C39C C38C 113.5(2)
C40C C39C H39A 108.9
C38C C39C H39A 108.9
C40C C39C H39B 108.9
C38C C39C H39B 108.9
H39A C39C H39B 107.7
C39C C40C C41C 113.4(2)
C39C C40C H40A 108.9
C41C C40C H40A 108.9
C39C C40C H40B 108.9
C41C C40C H40B 108.9
H40A C40C H40B 107.7
C42C C41C C40C 113.8(2)
C42C C41C H41C 108.8
C40C C41C H41C 108.8
C42C C41C H41D 108.8
C40C C41C H41D 108.8
H41C C41C H41D 107.7
C43C C42C C41C 113.6(2)
C43C C42C H42E 108.9
C41C C42C H42E 108.9
C43C C42C H42F 108.9
C41C C42C H42F 108.9
H42E C42C H42F 107.7
C42C C43C C44C 112.9(2)
C42C C43C H43D 109.0
C44C C43C H43D 109.0
C42C C43C H43E 109.0
C44C C43C H43E 109.0
H43D C43C H43E 107.8
C43C C44C H44C 109.5
C43C C44C H44D 109.5
H44C C44C H44D 109.5
C43C C44C H44E 109.5
H44C C44C H44E 109.5
H44D C44C H44E 109.5
O3A C51C C52C 109.3(2)
O3A C51C H51A 109.8
C52C C51C H51A 109.8
O3A C51C H51B 109.8
C52C C51C H51B 109.8
H51A C51C H51B 108.3
C51C C52C C53C 114.2(2)
C51C C52C H52C 108.7
C53C C52C H52C 108.7
C51C C52C H52D 108.7
C53C C52C H52D 108.7
H52C C52C H52D 107.6
C52C C53C C54C 113.2(2)
C52C C53C H53A 108.9
C54C C53C H53A 108.9
C52C C53C H53B 108.9
C54C C53C H53B 108.9
H53A C53C H53B 107.8
C55C C54C C53C 113.4(2)
C55C C54C H54B 108.9
C53C C54C H54B 108.9
C55C C54C H54C 108.9
C53C C54C H54C 108.9
H54B C54C H54C 107.7
C54C C55C C56C 113.5(2)
C54C C55C H55A 108.9
C56C C55C H55A 108.9
C54C C55C H55B 108.9
C56C C55C H55B 108.9
H55A C55C H55B 107.7
C55C C56C C57C 113.5(2)
C55C C56C H56A 108.9
C57C C56C H56A 108.9
C55C C56C H56B 108.9
C57C C56C H56B 108.9
H56A C56C H56B 107.7
C58C C57C C56C 113.5(2)
C58C C57C H57A 108.9
C56C C57C H57A 108.9
C58C C57C H57B 108.9
C56C C57C H57B 108.9
H57A C57C H57B 107.7
C57C C58C C59C 113.2(2)
C57C C58C H58C 108.9
C59C C58C H58C 108.9
C57C C58C H58D 108.9
C59C C58C H58D 108.9
H58C C58C H58D 107.7
C60C C59C C58C 113.4(2)
C60C C59C H59A 108.9
C58C C59C H59A 108.9
C60C C59C H59B 108.9
C58C C59C H59B 108.9
H59A C59C H59B 107.7
C59C C60C C61C 113.4(2)
C59C C60C H60C 108.9
C61C C60C H60C 108.9
C59C C60C H60D 108.9
C61C C60C H60D 108.9
H60C C60C H60D 107.7
C60C C61C C62C 113.6(2)
C60C C61C H61A 108.8
C62C C61C H61A 108.8
C60C C61C H61B 108.8
C62C C61C H61B 108.8
H61A C61C H61B 107.7
C63C C62C C61C 113.1(2)
C63C C62C H62C 109.0
C61C C62C H62C 109.0
C63C C62C H62D 109.0
C61C C62C H62D 109.0
H62C C62C H62D 107.8
C62C C63C C64C 112.8(3)
C62C C63C H63A 109.0
C64C C63C H63A 109.0
C62C C63C H63B 109.0
C64C C63C H63B 109.0
H63A C63C H63B 107.8
C63C C64C H64D 109.5
C63C C64C H64E 109.5
H64D C64C H64E 109.5
C63C C64C H64F 109.5
H64D C64C H64F 109.5
H64E C64C H64F 109.5
O4A C71C C72C 113.9(2)
O4A C71C H71C 108.8
C72C C71C H71C 108.8
O4A C71C H71D 108.8
C72C C71C H71D 108.8
H71C C71C H71D 107.7
C71C C72C C73C 113.3(2)
C71C C72C H72C 108.9
C73C C72C H72C 108.9
C71C C72C H72D 108.9
C73C C72C H72D 108.9
H72C C72C H72D 107.7
C72C C73C C74C 114.7(2)
C72C C73C H73C 108.6
C74C C73C H73C 108.6
C72C C73C H73D 108.6
C74C C73C H73D 108.6
H73C C73C H73D 107.6
C73C C74C C75C 114.1(2)
C73C C74C H74C 108.7
C75C C74C H74C 108.7
C73C C74C H74D 108.7
C75C C74C H74D 108.7
H74C C74C H74D 107.6
C76C C75C C74C 114.8(2)
C76C C75C H75C 108.6
C74C C75C H75C 108.6
C76C C75C H75D 108.6
C74C C75C H75D 108.6
H75C C75C H75D 107.6
C75C C76C C77C 114.0(2)
C75C C76C H76C 108.8
C77C C76C H76C 108.8
C75C C76C H76D 108.8
C77C C76C H76D 108.8
H76C C76C H76D 107.6
C78C C77C C76C 114.5(2)
C78C C77C H77C 108.6
C76C C77C H77C 108.6
C78C C77C H77D 108.6
C76C C77C H77D 108.6
H77C C77C H77D 107.6
C77C C78C C79C 114.1(2)
C77C C78C H78C 108.7
C79C C78C H78C 108.7
C77C C78C H78D 108.7
C79C C78C H78D 108.7
H78C C78C H78D 107.6
C80C C79C C78C 114.2(2)
C80C C79C H79C 108.7
C78C C79C H79C 108.7
C80C C79C H79D 108.7
C78C C79C H79D 108.7
H79C C79C H79D 107.6
C79C C80C C81C 114.2(2)
C79C C80C H80C 108.7
C81C C80C H80C 108.7
C79C C80C H80D 108.7
C81C C80C H80D 108.7
H80C C80C H80D 107.6
C82C C81C C80C 114.3(2)
C82C C81C H81A 108.7
C80C C81C H81A 108.7
C82C C81C H81B 108.7
C80C C81C H81B 108.7
H81A C81C H81B 107.6
C83C C82C C81C 114.9(2)
C83C C82C H82C 108.5
C81C C82C H82C 108.5
C83C C82C H82D 108.5
C81C C82C H82D 108.5
H82C C82C H82D 107.5
C82C C83C C84C 113.4(3)
C82C C83C H83C 108.9
C84C C83C H83C 108.9
C82C C83C H83D 108.9
C84C C83C H83D 108.9
H83C C83C H83D 107.7
C83C C84C H84D 109.5
C83C C84C H84E 109.5
H84D C84C H84E 109.5
C83C C84C H84F 109.5
H84D C84C H84F 109.5
H84E C84C H84F 109.5
C21B C1B C55B 110.9(2)
C21B C1B H1BA 109.5
C55B C1B H1BA 109.5
C21B C1B H1BB 109.5
C55B C1B H1BB 109.5
H1BA C1B H1BB 108.1
C31B C2B C25B 111.1(2)
C31B C2B H2BA 109.4
C25B C2B H2BA 109.4
C31B C2B H2BB 109.4
C25B C2B H2BB 109.4
H2BA C2B H2BB 108.0
C41B C3B C35B 110.3(2)
C41B C3B H3BA 109.6
C35B C3B H3BA 109.6
C41B C3B H3BB 109.6
C35B C3B H3BB 109.6
H3BA C3B H3BB 108.1
C45B C4B C51B 110.2(2)
C45B C4B H4BA 109.6
C51B C4B H4BA 109.6
C45B C4B H4BB 109.6
C51B C4B H4BB 109.6
H4BA C4B H4BB 108.1
O2B C20B C21B 117.2(2)
O2B C20B C25B 121.1(2)
C21B C20B C25B 121.4(2)
C22B C21B C20B 118.8(2)
C22B C21B C1B 120.2(2)
C20B C21B C1B 120.9(2)
C23B C22B C21B 120.8(2)
C23B C22B H22A 119.6
C21B C22B H22A 119.6
C22B C23B C24B 119.7(2)
C22B C23B H23F 120.1
C24B C23B H23F 120.1
C23B C24B C25B 121.5(2)
C23B C24B H24B 119.2
C25B C24B H24B 119.2
C24B C25B C20B 117.7(2)
C24B C25B C2B 120.0(2)
C20B C25B C2B 122.1(2)
C35B C30B C31B 120.8(2)
C35B C30B O3B 119.0(2)
C31B C30B O3B 120.1(2)
C32B C31B C30B 118.7(2)
C32B C31B C2B 118.8(2)
C30B C31B C2B 122.4(2)
C33B C32B C31B 120.8(2)
C33B C32B H32A 119.6
C31B C32B H32A 119.6
C34B C33B C32B 119.3(2)
C34B C33B H33C 120.3
C32B C33B H33C 120.3
C33B C34B C35B 121.3(2)
C33B C34B H34A 119.3
C35B C34B H34A 119.3
C34B C35B C30B 118.6(2)
C34B C35B C3B 119.6(2)
C30B C35B C3B 121.8(2)
O4B C40B C41B 121.8(2)
O4B C40B C45B 116.2(2)
C41B C40B C45B 121.7(2)
C40B C41B C42B 117.9(2)
C40B C41B C3B 122.2(2)
C42B C41B C3B 119.4(2)
C43B C42B C41B 121.1(2)
C43B C42B H42B 119.4
C41B C42B H42B 119.4
C42B C43B C44B 119.6(2)
C42B C43B H43F 120.2
C44B C43B H43F 120.2
C45B C44B C43B 120.8(2)
C45B C44B H44A 119.6
C43B C44B H44A 119.6
C44B C45B C40B 118.6(2)
C44B C45B C4B 121.5(2)
C40B C45B C4B 119.7(2)
O1B C50B C55B 118.3(2)
O1B C50B C51B 121.3(2)
C55B C50B C51B 120.4(2)
C52B C51B C50B 118.5(2)
C52B C51B C4B 118.2(2)
C50B C51B C4B 123.2(2)
C53B C52B C51B 121.4(2)
C53B C52B H52A 119.3
C51B C52B H52A 119.3
C52B C53B C54B 119.0(2)
C52B C53B H53D 120.5
C54B C53B H53D 120.5
C55B C54B C53B 120.9(2)
C55B C54B H54D 119.5
C53B C54B H54D 119.5
C54B C55B C50B 119.0(2)
C54B C55B C1B 119.1(2)
C50B C55B C1B 121.8(2)
O1B C11D C12D 111.3(2)
O1B C11D H11C 109.4
C12D C11D H11C 109.4
O1B C11D H11D 109.4
C12D C11D H11D 109.4
H11C C11D H11D 108.0
C11D C12D C13D 114.3(2)
C11D C12D H12C 108.7
C13D C12D H12C 108.7
C11D C12D H12D 108.7
C13D C12D H12D 108.7
H12C C12D H12D 107.6
C12D C13D C14D 113.0(2)
C12D C13D H13C 109.0
C14D C13D H13C 109.0
C12D C13D H13D 109.0
C14D C13D H13D 109.0
H13C C13D H13D 107.8
C15D C14D C13D 112.8(2)
C15D C14D H14C 109.0
C13D C14D H14C 109.0
C15D C14D H14D 109.0
C13D C14D H14D 109.0
H14C C14D H14D 107.8
C16D C15D C14D 114.7(2)
C16D C15D H15C 108.6
C14D C15D H15C 108.6
C16D C15D H15D 108.6
C14D C15D H15D 108.6
H15C C15D H15D 107.6
C15D C16D C17D 113.1(2)
C15D C16D H16A 109.0
C17D C16D H16A 109.0
C15D C16D H16B 109.0
C17D C16D H16B 109.0
H16A C16D H16B 107.8
C18D C17D C16D 114.2(2)
C18D C17D H17C 108.7
C16D C17D H17C 108.7
C18D C17D H17D 108.7
C16D C17D H17D 108.7
H17C C17D H17D 107.6
C17D C18D C19D 113.1(2)
C17D C18D H18A 109.0
C19D C18D H18A 109.0
C17D C18D H18B 109.0
C19D C18D H18B 109.0
H18A C18D H18B 107.8
C18D C19D C20D 113.9(2)
C18D C19D H19A 108.8
C20D C19D H19A 108.8
C18D C19D H19B 108.8
C20D C19D H19B 108.8
H19A C19D H19B 107.7
C21D C20D C19D 113.5(2)
C21D C20D H20C 108.9
C19D C20D H20C 108.9
C21D C20D H20D 108.9
C19D C20D H20D 108.9
H20C C20D H20D 107.7
C20D C21D C22D 113.7(2)
C20D C21D H21C 108.8
C22D C21D H21C 108.8
C20D C21D H21D 108.8
C22D C21D H21D 108.8
H21C C21D H21D 107.7
C23D C22D C21D 113.8(2)
C23D C22D H22B 108.8
C21D C22D H22B 108.8
C23D C22D H22C 108.8
C21D C22D H22C 108.8
H22B C22D H22C 107.7
C22D C23D C24D 112.8(2)
C22D C23D H23D 109.0
C24D C23D H23D 109.0
C22D C23D H23E 109.0
C24D C23D H23E 109.0
H23D C23D H23E 107.8
C23D C24D H24C 109.5
C23D C24D H24D 109.5
H24C C24D H24D 109.5
C23D C24D H24E 109.5
H24C C24D H24E 109.5
H24D C24D H24E 109.5
O2B C31D C32D 115.2(2)
O2B C31D H31A 108.5
C32D C31D H31A 108.5
O2B C31D H31B 108.5
C32D C31D H31B 108.5
H31A C31D H31B 107.5
C31D C32D C33D 109.0(2)
C31D C32D H32C 109.9
C33D C32D H32C 109.9
C31D C32D H32D 109.9
C33D C32D H32D 109.9
H32C C32D H32D 108.3
C34D C33D C32D 114.4(2)
C34D C33D H33A 108.7
C32D C33D H33A 108.7
C34D C33D H33B 108.7
C32D C33D H33B 108.7
H33A C33D H33B 107.6
C33D C34D C35D 112.1(2)
C33D C34D H34D 109.2
C35D C34D H34D 109.2
C33D C34D H34E 109.2
C35D C34D H34E 109.2
H34D C34D H34E 107.9
C36D C35D C34D 113.5(2)
C36D C35D H35A 108.9
C34D C35D H35A 108.9
C36D C35D H35B 108.9
C34D C35D H35B 108.9
H35A C35D H35B 107.7
C35D C36D C37D 113.2(2)
C35D C36D H36C 108.9
C37D C36D H36C 108.9
C35D C36D H36D 108.9
C37D C36D H36D 108.9
H36C C36D H36D 107.7
C38D C37D C36D 113.3(2)
C38D C37D H37A 108.9
C36D C37D H37A 108.9
C38D C37D H37B 108.9
C36D C37D H37B 108.9
H37A C37D H37B 107.7
C37D C38D C39D 113.3(2)
C37D C38D H38C 108.9
C39D C38D H38C 108.9
C37D C38D H38D 108.9
C39D C38D H38D 108.9
H38C C38D H38D 107.7
C38D C39D C40D 112.9(2)
C38D C39D H39C 109.0
C40D C39D H39C 109.0
C38D C39D H39D 109.0
C40D C39D H39D 109.0
H39C C39D H39D 107.8
C41D C40D C39D 113.4(2)
C41D C40D H40C 108.9
C39D C40D H40C 108.9
C41D C40D H40D 108.9
C39D C40D H40D 108.9
H40C C40D H40D 107.7
C40D C41D C42D 113.2(2)
C40D C41D H41A 108.9
C42D C41D H41A 108.9
C40D C41D H41B 108.9
C42D C41D H41B 108.9
H41A C41D H41B 107.7
C43D C42D C41D 114.1(2)
C43D C42D H42C 108.7
C41D C42D H42C 108.7
C43D C42D H42D 108.7
C41D C42D H42D 108.7
H42C C42D H42D 107.6
C42D C43D C44D 112.3(2)
C42D C43D H43B 109.1
C44D C43D H43B 109.1
C42D C43D H43C 109.1
C44D C43D H43C 109.1
H43B C43D H43C 107.9
C43D C44D H44F 109.5
C43D C44D H44G 109.5
H44F C44D H44G 109.5
C43D C44D H44H 109.5
H44F C44D H44H 109.5
H44G C44D H44H 109.5
O3B C51D C52D 112.2(2)
O3B C51D H51C 109.2
C52D C51D H51C 109.2
O3B C51D H51D 109.2
C52D C51D H51D 109.2
H51C C51D H51D 107.9
C51D C52D C53D 115.2(2)
C51D C52D H52E 108.5
C53D C52D H52E 108.5
C51D C52D H52F 108.5
C53D C52D H52F 108.5
H52E C52D H52F 107.5
C52D C53D C54D 113.5(2)
C52D C53D H53E 108.9
C54D C53D H53E 108.9
C52D C53D H53F 108.9
C54D C53D H53F 108.9
H53E C53D H53F 107.7
C55D C54D C53D 114.2(2)
C55D C54D H54E 108.7
C53D C54D H54E 108.7
C55D C54D H54F 108.7
C53D C54D H54F 108.7
H54E C54D H54F 107.6
C54D C55D C56D 114.5(2)
C54D C55D H55C 108.6
C56D C55D H55C 108.6
C54D C55D H55D 108.6
C56D C55D H55D 108.6
H55C C55D H55D 107.6
C57D C56D C55D 113.6(2)
C57D C56D H56C 108.9
C55D C56D H56C 108.9
C57D C56D H56D 108.9
C55D C56D H56D 108.9
H56C C56D H56D 107.7
C56D C57D C58D 114.6(2)
C56D C57D H57C 108.6
C58D C57D H57C 108.6
C56D C57D H57D 108.6
C58D C57D H57D 108.6
H57C C57D H57D 107.6
C59D C58D C57D 113.6(2)
C59D C58D H58A 108.8
C57D C58D H58A 108.8
C59D C58D H58B 108.8
C57D C58D H58B 108.8
H58A C58D H58B 107.7
C58D C59D C60D 114.7(2)
C58D C59D H59C 108.6
C60D C59D H59C 108.6
C58D C59D H59D 108.6
C60D C59D H59D 108.6
H59C C59D H59D 107.6
C61D C60D C59D 113.9(2)
C61D C60D H60A 108.8
C59D C60D H60A 108.8
C61D C60D H60B 108.8
C59D C60D H60B 108.8
H60A C60D H60B 107.7
C62D C61D C60D 114.6(2)
C62D C61D H61C 108.6
C60D C61D H61C 108.6
C62D C61D H61D 108.6
C60D C61D H61D 108.6
H61C C61D H61D 107.6
C61D C62D C63D 114.3(2)
C61D C62D H62A 108.7
C63D C62D H62A 108.7
C61D C62D H62B 108.7
C63D C62D H62B 108.7
H62A C62D H62B 107.6
C64D C63D C62D 113.6(3)
C64D C63D H63C 108.8
C62D C63D H63C 108.8
C64D C63D H63D 108.8
C62D C63D H63D 108.8
H63C C63D H63D 107.7
C63D C64D H64A 109.5
C63D C64D H64B 109.5
H64A C64D H64B 109.5
C63D C64D H64C 109.5
H64A C64D H64C 109.5
H64B C64D H64C 109.5
O4B C71D C72D 108.8(2)
O4B C71D H71A 109.9
C72D C71D H71A 109.9
O4B C71D H71B 109.9
C72D C71D H71B 109.9
H71A C71D H71B 108.3
C71D C72D C73D 112.3(2)
C71D C72D H72A 109.1
C73D C72D H72A 109.1
C71D C72D H72B 109.1
C73D C72D H72B 109.1
H72A C72D H72B 107.9
C74D C73D C72D 113.5(2)
C74D C73D H73A 108.9
C72D C73D H73A 108.9
C74D C73D H73B 108.9
C72D C73D H73B 108.9
H73A C73D H73B 107.7
C73D C74D C75D 113.2(2)
C73D C74D H74A 108.9
C75D C74D H74A 108.9
C73D C74D H74B 108.9
C75D C74D H74B 108.9
H74A C74D H74B 107.8
C76D C75D C74D 114.2(2)
C76D C75D H75A 108.7
C74D C75D H75A 108.7
C76D C75D H75B 108.7
C74D C75D H75B 108.7
H75A C75D H75B 107.6
C75D C76D C77D 113.4(2)
C75D C76D H76A 108.9
C77D C76D H76A 108.9
C75D C76D H76B 108.9
C77D C76D H76B 108.9
H76A C76D H76B 107.7
C78D C77D C76D 114.2(2)
C78D C77D H77A 108.7
C76D C77D H77A 108.7
C78D C77D H77B 108.7
C76D C77D H77B 108.7
H77A C77D H77B 107.6
C77D C78D C79D 113.3(2)
C77D C78D H78A 108.9
C79D C78D H78A 108.9
C77D C78D H78B 108.9
C79D C78D H78B 108.9
H78A C78D H78B 107.7
C78D C79D C80D 113.6(2)
C78D C79D H79A 108.8
C80D C79D H79A 108.8
C78D C79D H79B 108.8
C80D C79D H79B 108.8
H79A C79D H79B 107.7
C81D C80D C79D 113.0(2)
C81D C80D H80A 109.0
C79D C80D H80A 109.0
C81D C80D H80B 109.0
C79D C80D H80B 109.0
H80A C80D H80B 107.8
C80D C81D C82D 113.5(2)
C80D C81D H81C 108.9
C82D C81D H81C 108.9
C80D C81D H81D 108.9
C82D C81D H81D 108.9
H81C C81D H81D 107.7
C81D C82D C83D 113.1(2)
C81D C82D H82A 109.0
C83D C82D H82A 109.0
C81D C82D H82B 109.0
C83D C82D H82B 109.0
H82A C82D H82B 107.8
C84D C83D C82D 113.0(2)
C84D C83D H83A 109.0
C82D C83D H83A 109.0
C84D C83D H83B 109.0
C82D C83D H83B 109.0
H83A C83D H83B 107.8
C83D C84D H84A 109.5
C83D C84D H84B 109.5
H84A C84D H84B 109.5
C83D C84D H84C 109.5
H84A C84D H84C 109.5
H84B C84D H84C 109.5

loop_
_geom_bond_atom_site_label_1
_geom_bond_atom_site_label_2
_geom_bond_distance
O1A C50A 1.387(3)
O1A C11C 1.445(3)
O2A C20A 1.380(3)
O2A C31C 1.449(3)
O3A C30A 1.394(3)
O3A C51C 1.434(3)
O4A C40A 1.373(3)
O4A C71C 1.419(3)
O1B C50B 1.388(3)
O1B C11D 1.446(3)
O2B C20B 1.380(3)
O2B C31D 1.433(3)
O3B C30B 1.398(3)
O3B C51D 1.443(3)
O4B C40B 1.385(3)
O4B C71D 1.437(3)
C1A C21A 1.521(3)
C1A C55A 1.523(3)
C1A H1AA 0.9900
C1A H1AB 0.9900
C2A C25A 1.519(3)
C2A C31A 1.522(3)
C2A H2AA 0.9900
C2A H2AB 0.9900
C3A C35A 1.515(3)
C3A C41A 1.522(4)
C3A H3AA 0.9900
C3A H3AB 0.9900
C4A C45A 1.511(3)
C4A C51A 1.517(3)
C4A H4AA 0.9900
C4A H4AB 0.9900
C20A C25A 1.396(3)
C20A C21A 1.400(4)
C21A C22A 1.395(4)
C22A C23A 1.388(4)
C22A H22F 0.9500
C23A C24A 1.383(4)
C23A H23C 0.9500
C24A C25A 1.399(4)
C24A H24A 0.9500
C30A C31A 1.400(4)
C30A C35A 1.402(4)
C31A C32A 1.395(4)
C32A C33A 1.394(4)
C32A H32B 0.9500
C33A C34A 1.378(4)
C33A H33D 0.9500
C34A C35A 1.397(4)
C34A H34F 0.9500
C40A C41A 1.402(3)
C40A C45A 1.403(4)
C41A C42A 1.386(4)
C42A C43A 1.395(4)
C42A H42A 0.9500
C43A C44A 1.388(4)
C43A H43A 0.9500
C44A C45A 1.398(4)
C44A H44B 0.9500
C50A C55A 1.403(4)
C50A C51A 1.405(4)
C51A C52A 1.402(4)
C52A C53A 1.379(4)
C52A H52B 0.9500
C53A C54A 1.387(4)
C53A H53C 0.9500
C54A C55A 1.390(4)
C54A H54A 0.9500
C11C C12C 1.517(3)
C11C H11A 0.9900
C11C H11B 0.9900
C12C C13C 1.530(3)
C12C H12A 0.9900
C12C H12B 0.9900
C13C C14C 1.524(3)
C13C H13A 0.9900
C13C H13B 0.9900
C14C C15C 1.528(3)
C14C H14A 0.9900
C14C H14B 0.9900
C15C C16C 1.525(3)
C15C H15A 0.9900
C15C H15B 0.9900
C16C C17C 1.527(3)
C16C H16C 0.9900
C16C H16D 0.9900
C17C C18C 1.527(3)
C17C H17A 0.9900
C17C H17B 0.9900
C18C C19C 1.523(3)
C18C H18C 0.9900
C18C H18D 0.9900
C19C C20C 1.530(3)
C19C H19C 0.9900
C19C H19D 0.9900
C20C C21C 1.527(3)
C20C H20A 0.9900
C20C H20B 0.9900
C21C C22C 1.528(3)
C21C H21A 0.9900
C21C H21B 0.9900
C22C C23C 1.524(4)
C22C H22D 0.9900
C22C H22E 0.9900
C23C C24C 1.530(4)
C23C H23A 0.9900
C23C H23B 0.9900
C24C H24F 0.9800
C24C H24G 0.9800
C24C H24H 0.9800
C31C C32C 1.513(3)
C31C H31C 0.9900
C31C H31D 0.9900
C32C C33C 1.530(3)
C32C H32E 0.9900
C32C H32F 0.9900
C33C C34C 1.529(3)
C33C H33E 0.9900
C33C H33F 0.9900
C34C C35C 1.525(3)
C34C H34B 0.9900
C34C H34C 0.9900
C35C C36C 1.531(3)
C35C H35C 0.9900
C35C H35D 0.9900
C36C C37C 1.527(3)
C36C H36A 0.9900
C36C H36B 0.9900
C37C C38C 1.533(3)
C37C H37C 0.9900
C37C H37D 0.9900
C38C C39C 1.528(3)
C38C H38A 0.9900
C38C H38B 0.9900
C39C C40C 1.525(3)
C39C H39A 0.9900
C39C H39B 0.9900
C40C C41C 1.528(3)
C40C H40A 0.9900
C40C H40B 0.9900
C41C C42C 1.526(4)
C41C H41C 0.9900
C41C H41D 0.9900
C42C C43C 1.523(4)
C42C H42E 0.9900
C42C H42F 0.9900
C43C C44C 1.527(4)
C43C H43D 0.9900
C43C H43E 0.9900
C44C H44C 0.9800
C44C H44D 0.9800
C44C H44E 0.9800
C51C C52C 1.517(3)
C51C H51A 0.9900
C51C H51B 0.9900
C52C C53C 1.527(4)
C52C H52C 0.9900
C52C H52D 0.9900
C53C C54C 1.527(4)
C53C H53A 0.9900
C53C H53B 0.9900
C54C C55C 1.526(3)
C54C H54B 0.9900
C54C H54C 0.9900
C55C C56C 1.528(4)
C55C H55A 0.9900
C55C H55B 0.9900
C56C C57C 1.528(3)
C56C H56A 0.9900
C56C H56B 0.9900
C57C C58C 1.526(4)
C57C H57A 0.9900
C57C H57B 0.9900
C58C C59C 1.530(3)
C58C H58C 0.9900
C58C H58D 0.9900
C59C C60C 1.525(4)
C59C H59A 0.9900
C59C H59B 0.9900
C60C C61C 1.529(4)
C60C H60C 0.9900
C60C H60D 0.9900
C61C C62C 1.530(4)
C61C H61A 0.9900
C61C H61B 0.9900
C62C C63C 1.522(4)
C62C H62C 0.9900
C62C H62D 0.9900
C63C C64C 1.525(4)
C63C H63A 0.9900
C63C H63B 0.9900
C64C H64D 0.9800
C64C H64E 0.9800
C64C H64F 0.9800
C71C C72C 1.507(4)
C71C H71C 0.9900
C71C H71D 0.9900
C72C C73C 1.516(4)
C72C H72C 0.9900
C72C H72D 0.9900
C73C C74C 1.516(4)
C73C H73C 0.9900
C73C H73D 0.9900
C74C C75C 1.516(4)
C74C H74C 0.9900
C74C H74D 0.9900
C75C C76C 1.511(4)
C75C H75C 0.9900
C75C H75D 0.9900
C76C C77C 1.522(4)
C76C H76C 0.9900
C76C H76D 0.9900
C77C C78C 1.516(4)
C77C H77C 0.9900
C77C H77D 0.9900
C78C C79C 1.521(4)
C78C H78C 0.9900
C78C H78D 0.9900
C79C C80C 1.518(4)
C79C H79C 0.9900
C79C H79D 0.9900
C80C C81C 1.519(4)
C80C H80C 0.9900
C80C H80D 0.9900
C81C C82C 1.515(4)
C81C H81A 0.9900
C81C H81B 0.9900
C82C C83C 1.514(4)
C82C H82C 0.9900
C82C H82D 0.9900
C83C C84C 1.520(4)
C83C H83C 0.9900
C83C H83D 0.9900
C84C H84D 0.9800
C84C H84E 0.9800
C84C H84F 0.9800
C1B C21B 1.518(4)
C1B C55B 1.524(3)
C1B H1BA 0.9900
C1B H1BB 0.9900
C2B C31B 1.524(3)
C2B C25B 1.527(4)
C2B H2BA 0.9900
C2B H2BB 0.9900
C3B C41B 1.519(4)
C3B C35B 1.520(4)
C3B H3BA 0.9900
C3B H3BB 0.9900
C4B C45B 1.514(3)
C4B C51B 1.529(4)
C4B H4BA 0.9900
C4B H4BB 0.9900
C20B C21B 1.403(4)
C20B C25B 1.408(4)
C21B C22B 1.391(4)
C22B C23B 1.384(4)
C22B H22A 0.9500
C23B C24B 1.392(4)
C23B H23F 0.9500
C24B C25B 1.395(4)
C24B H24B 0.9500
C30B C35B 1.394(3)
C30B C31B 1.398(4)
C31B C32B 1.391(4)
C32B C33B 1.391(4)
C32B H32A 0.9500
C33B C34B 1.378(4)
C33B H33C 0.9500
C34B C35B 1.389(4)
C34B H34A 0.9500
C40B C41B 1.395(4)
C40B C45B 1.398(4)
C41B C42B 1.403(3)
C42B C43B 1.383(4)
C42B H42B 0.9500
C43B C44B 1.394(4)
C43B H43F 0.9500
C44B C45B 1.386(4)
C44B H44A 0.9500
C50B C55B 1.394(4)
C50B C51B 1.402(3)
C51B C52B 1.392(4)
C52B C53B 1.383(4)
C52B H52A 0.9500
C53B C54B 1.392(4)
C53B H53D 0.9500
C54B C55B 1.389(4)
C54B H54D 0.9500
C11D C12D 1.513(4)
C11D H11C 0.9900
C11D H11D 0.9900
C12D C13D 1.516(4)
C12D H12C 0.9900
C12D H12D 0.9900
C13D C14D 1.531(4)
C13D H13C 0.9900
C13D H13D 0.9900
C14D C15D 1.520(4)
C14D H14C 0.9900
C14D H14D 0.9900
C15D C16D 1.520(4)
C15D H15C 0.9900
C15D H15D 0.9900
C16D C17D 1.527(3)
C16D H16A 0.9900
C16D H16B 0.9900
C17D C18D 1.525(4)
C17D H17C 0.9900
C17D H17D 0.9900
C18D C19D 1.526(3)
C18D H18A 0.9900
C18D H18B 0.9900
C19D C20D 1.527(4)
C19D H19A 0.9900
C19D H19B 0.9900
C20D C21D 1.522(4)
C20D H20C 0.9900
C20D H20D 0.9900
C21D C22D 1.528(4)
C21D H21C 0.9900
C21D H21D 0.9900
C22D C23D 1.526(4)
C22D H22B 0.9900
C22D H22C 0.9900
C23D C24D 1.528(4)
C23D H23D 0.9900
C23D H23E 0.9900
C24D H24C 0.9800
C24D H24D 0.9800
C24D H24E 0.9800
C31D C32D 1.518(3)
C31D H31A 0.9900
C31D H31B 0.9900
C32D C33D 1.532(3)
C32D H32C 0.9900
C32D H32D 0.9900
C33D C34D 1.526(3)
C33D H33A 0.9900
C33D H33B 0.9900
C34D C35D 1.527(3)
C34D H34D 0.9900
C34D H34E 0.9900
C35D C36D 1.526(3)
C35D H35A 0.9900
C35D H35B 0.9900
C36D C37D 1.532(3)
C36D H36C 0.9900
C36D H36D 0.9900
C37D C38D 1.524(3)
C37D H37A 0.9900
C37D H37B 0.9900
C38D C39D 1.528(3)
C38D H38C 0.9900
C38D H38D 0.9900
C39D C40D 1.529(3)
C39D H39C 0.9900
C39D H39D 0.9900
C40D C41D 1.526(3)
C40D H40C 0.9900
C40D H40D 0.9900
C41D C42D 1.527(3)
C41D H41A 0.9900
C41D H41B 0.9900
C42D C43D 1.523(4)
C42D H42C 0.9900
C42D H42D 0.9900
C43D C44D 1.529(4)
C43D H43B 0.9900
C43D H43C 0.9900
C44D H44F 0.9800
C44D H44G 0.9800
C44D H44H 0.9800
C51D C52D 1.501(4)
C51D H51C 0.9900
C51D H51D 0.9900
C52D C53D 1.514(4)
C52D H52E 0.9900
C52D H52F 0.9900
C53D C54D 1.521(4)
C53D H53E 0.9900
C53D H53F 0.9900
C54D C55D 1.516(4)
C54D H54E 0.9900
C54D H54F 0.9900
C55D C56D 1.519(4)
C55D H55C 0.9900
C55D H55D 0.9900
C56D C57D 1.511(4)
C56D H56C 0.9900
C56D H56D 0.9900
C57D C58D 1.522(4)
C57D H57C 0.9900
C57D H57D 0.9900
C58D C59D 1.518(4)
C58D H58A 0.9900
C58D H58B 0.9900
C59D C60D 1.522(4)
C59D H59C 0.9900
C59D H59D 0.9900
C60D C61D 1.517(4)
C60D H60A 0.9900
C60D H60B 0.9900
C61D C62D 1.515(4)
C61D H61C 0.9900
C61D H61D 0.9900
C62D C63D 1.518(4)
C62D H62A 0.9900
C62D H62B 0.9900
C63D C64D 1.517(4)
C63D H63C 0.9900
C63D H63D 0.9900
C64D H64A 0.9800
C64D H64B 0.9800
C64D H64C 0.9800
C71D C72D 1.517(3)
C71D H71A 0.9900
C71D H71B 0.9900
C72D C73D 1.528(3)
C72D H72A 0.9900
C72D H72B 0.9900
C73D C74D 1.526(3)
C73D H73A 0.9900
C73D H73B 0.9900
C74D C75D 1.527(3)
C74D H74A 0.9900
C74D H74B 0.9900
C75D C76D 1.523(3)
C75D H75A 0.9900
C75D H75B 0.9900
C76D C77D 1.526(3)
C76D H76A 0.9900
C76D H76B 0.9900
C77D C78D 1.523(3)
C77D H77A 0.9900
C77D H77B 0.9900
C78D C79D 1.525(3)
C78D H78A 0.9900
C78D H78B 0.9900
C79D C80D 1.532(3)
C79D H79A 0.9900
C79D H79B 0.9900
C80D C81D 1.524(3)
C80D H80A 0.9900
C80D H80B 0.9900
C81D C82D 1.527(3)
C81D H81C 0.9900
C81D H81D 0.9900
C82D C83D 1.529(3)
C82D H82A 0.9900
C82D H82B 0.9900
C83D C84D 1.523(4)
C83D H83A 0.9900
C83D H83B 0.9900
C84D H84A 0.9800
C84D H84B 0.9800
C84D H84C 0.9800

loop_
_geom_torsion_atom_site_label_1
_geom_torsion_atom_site_label_2
_geom_torsion_atom_site_label_3
_geom_torsion_atom_site_label_4
_geom_torsion
C31C O2A C20A C25A -69.9(3)
C31C O2A C20A C21A 113.4(2)
O2A C20A C21A C22A 179.9(2)
C25A C20A C21A C22A 3.2(3)
O2A C20A C21A C1A 3.9(3)
C25A C20A C21A C1A -172.8(2)
C55A C1A C21A C22A -96.5(3)
C55A C1A C21A C20A 79.4(3)
C20A C21A C22A C23A 1.1(4)
C1A C21A C22A C23A 177.1(2)
C21A C22A C23A C24A -3.3(4)
C22A C23A C24A C25A 1.2(4)
O2A C20A C25A C24A 178.2(2)
C21A C20A C25A C24A -5.2(3)
O2A C20A C25A C2A -6.7(3)
C21A C20A C25A C2A 169.9(2)
C23A C24A C25A C20A 3.0(3)
C23A C24A C25A C2A -172.2(2)
C31A C2A C25A C20A -76.6(3)
C31A C2A C25A C24A 98.5(3)
C51C O3A C30A C31A 103.9(2)
C51C O3A C30A C35A -76.8(3)
O3A C30A C31A C32A -175.5(2)
C35A C30A C31A C32A 5.3(3)
O3A C30A C31A C2A 6.9(3)
C35A C30A C31A C2A -172.4(2)
C25A C2A C31A C32A -62.7(3)
C25A C2A C31A C30A 114.9(2)
C30A C31A C32A C33A -1.4(3)
C2A C31A C32A C33A 176.3(2)
C31A C32A C33A C34A -2.8(4)
C32A C33A C34A C35A 3.2(4)
C33A C34A C35A C30A 0.5(4)
C33A C34A C35A C3A -175.2(2)
O3A C30A C35A C34A 176.0(2)
C31A C30A C35A C34A -4.8(3)
O3A C30A C35A C3A -8.6(3)
C31A C30A C35A C3A 170.6(2)
C41A C3A C35A C34A 61.5(3)
C41A C3A C35A C30A -113.9(3)
C71C O4A C40A C41A 78.6(3)
C71C O4A C40A C45A -108.8(3)
O4A C40A C41A C42A 173.4(2)
C45A C40A C41A C42A 1.0(4)
O4A C40A C41A C3A 1.1(3)
C45A C40A C41A C3A -171.2(2)
C35A C3A C41A C42A -96.0(3)
C35A C3A C41A C40A 76.0(3)
C40A C41A C42A C43A -0.4(4)
C3A C41A C42A C43A 171.8(2)
C41A C42A C43A C44A 0.3(4)
C42A C43A C44A C45A -0.8(4)
C43A C44A C45A C40A 1.5(4)
C43A C44A C45A C4A -173.2(2)
O4A C40A C45A C44A -174.1(2)
C41A C40A C45A C44A -1.6(4)
O4A C40A C45A C4A 0.7(3)
C41A C40A C45A C4A 173.2(2)
C51A C4A C45A C44A 95.9(3)
C51A C4A C45A C40A -78.7(3)
C11C O1A C50A C55A -104.9(2)
C11C O1A C50A C51A 77.2(3)
O1A C50A C51A C52A -175.8(2)
C55A C50A C51A C52A 6.3(3)
O1A C50A C51A C4A 6.1(3)
C55A C50A C51A C4A -171.7(2)
C45A C4A C51A C52A -62.7(3)
C45A C4A C51A C50A 115.3(2)
C50A C51A C52A C53A -1.8(3)
C4A C51A C52A C53A 176.3(2)
C51A C52A C53A C54A -2.4(4)
C52A C53A C54A C55A 2.2(4)
C53A C54A C55A C50A 2.2(3)
C53A C54A C55A C1A -173.5(2)
O1A C50A C55A C54A 175.6(2)
C51A C50A C55A C54A -6.5(3)
O1A C50A C55A C1A -8.9(3)
C51A C50A C55A C1A 169.0(2)
C21A C1A C55A C54A 63.9(3)
C21A C1A C55A C50A -111.6(2)
C50A O1A C11C C12C 153.3(2)
O1A C11C C12C C13C 172.4(2)
C11C C12C C13C C14C -179.6(2)
C12C C13C C14C C15C 178.3(2)
C13C C14C C15C C16C -178.5(2)
C14C C15C C16C C17C 179.2(2)
C15C C16C C17C C18C 179.5(2)
C16C C17C C18C C19C -179.7(2)
C17C C18C C19C C20C 178.8(2)
C18C C19C C20C C21C -178.8(2)
C19C C20C C21C C22C 179.2(2)
C20C C21C C22C C23C 179.9(2)
C21C C22C C23C C24C -177.8(2)
C20A O2A C31C C32C -118.7(2)
O2A C31C C32C C33C 176.3(2)
C31C C32C C33C C34C 173.1(2)
C32C C33C C34C C35C 169.5(2)
C33C C34C C35C C36C 179.7(2)
C34C C35C C36C C37C 175.7(2)
C35C C36C C37C C38C -179.7(2)
C36C C37C C38C C39C 179.7(2)
C37C C38C C39C C40C 179.6(2)
C38C C39C C40C C41C -179.9(2)
C39C C40C C41C C42C 178.9(2)
C40C C41C C42C C43C 180.0(2)
C41C C42C C43C C44C 178.9(2)
C30A O3A C51C C52C -155.0(2)
O3A C51C C52C C53C -60.3(3)
C51C C52C C53C C54C 178.5(2)
C52C C53C C54C C55C -176.1(2)
C53C C54C C55C C56C 177.1(2)
C54C C55C C56C C57C -177.7(2)
C55C C56C C57C C58C 179.4(2)
C56C C57C C58C C59C -179.5(2)
C57C C58C C59C C60C -179.3(2)
C58C C59C C60C C61C -179.5(2)
C59C C60C C61C C62C 179.0(2)
C60C C61C C62C C63C -176.5(2)
C61C C62C C63C C64C 178.9(3)
C40A O4A C71C C72C 92.5(3)
O4A C71C C72C C73C 158.5(2)
C71C C72C C73C C74C 179.9(2)
C72C C73C C74C C75C 164.0(2)
C73C C74C C75C C76C -180.0(2)
C74C C75C C76C C77C 175.3(2)
C75C C76C C77C C78C 178.6(2)
C76C C77C C78C C79C 179.1(2)
C77C C78C C79C C80C 178.9(2)
C78C C79C C80C C81C 179.4(2)
C79C C80C C81C C82C -179.2(2)
C80C C81C C82C C83C 176.0(2)
C81C C82C C83C C84C -179.0(3)
C31D O2B C20B C21B 111.9(2)
C31D O2B C20B C25B -73.7(3)
O2B C20B C21B C22B 178.0(2)
C25B C20B C21B C22B 3.6(3)
O2B C20B C21B C1B 2.3(3)
C25B C20B C21B C1B -172.1(2)
C55B C1B C21B C22B -99.7(3)
C55B C1B C21B C20B 75.9(3)
C20B C21B C22B C23B -1.3(3)
C1B C21B C22B C23B 174.4(2)
C21B C22B C23B C24B -1.8(4)
C22B C23B C24B C25B 2.7(4)
C23B C24B C25B C20B -0.5(3)
C23B C24B C25B C2B -175.2(2)
O2B C20B C25B C24B -176.9(2)
C21B C20B C25B C24B -2.7(3)
O2B C20B C25B C2B -2.2(3)
C21B C20B C25B C2B 172.0(2)
C31B C2B C25B C24B 105.8(3)
C31B C2B C25B C20B -68.8(3)
C51D O3B C30B C35B -98.7(3)
C51D O3B C30B C31B 79.2(3)
C35B C30B C31B C32B 6.5(4)
O3B C30B C31B C32B -171.4(2)
C35B C30B C31B C2B -170.3(2)
O3B C30B C31B C2B 11.9(4)
C25B C2B C31B C32B -68.5(3)
C25B C2B C31B C30B 108.2(3)
C30B C31B C32B C33B -2.4(4)
C2B C31B C32B C33B 174.5(2)
C31B C32B C33B C34B -2.3(4)
C32B C33B C34B C35B 3.2(4)
C33B C34B C35B C30B 0.8(4)
C33B C34B C35B C3B -177.9(2)
C31B C30B C35B C34B -5.7(4)
O3B C30B C35B C34B 172.2(2)
C31B C30B C35B C3B 173.0(2)
O3B C30B C35B C3B -9.1(3)
C41B C3B C35B C34B 59.2(3)
C41B C3B C35B C30B -119.5(2)
C71D O4B C40B C41B 65.2(3)
C71D O4B C40B C45B -120.2(2)
O4B C40B C41B C42B 179.0(2)
C45B C40B C41B C42B 4.8(4)
O4B C40B C41B C3B 7.2(4)
C45B C40B C41B C3B -167.1(2)
C35B C3B C41B C40B 76.5(3)
C35B C3B C41B C42B -95.2(3)
C40B C41B C42B C43B -3.3(4)
C3B C41B C42B C43B 168.8(2)
C41B C42B C43B C44B -0.2(4)
C42B C43B C44B C45B 2.5(4)
C43B C44B C45B C40B -1.0(4)
C43B C44B C45B C4B -177.4(2)
O4B C40B C45B C44B -177.2(2)
C41B C40B C45B C44B -2.7(4)
O4B C40B C45B C4B -0.8(3)
C41B C40B C45B C4B 173.8(2)
C51B C4B C45B C44B 99.5(3)
C51B C4B C45B C40B -76.8(3)
C11D O1B C50B C55B -124.8(2)
C11D O1B C50B C51B 56.3(3)
O1B C50B C51B C52B -171.9(2)
C55B C50B C51B C52B 9.2(3)
O1B C50B C51B C4B 12.8(4)
C55B C50B C51B C4B -166.0(2)
C45B C4B C51B C52B -60.0(3)
C45B C4B C51B C50B 115.3(3)
C50B C51B C52B C53B -2.0(4)
C4B C51B C52B C53B 173.4(2)
C51B C52B C53B C54B -4.7(4)
C52B C53B C54B C55B 4.5(4)
C53B C54B C55B C50B 2.6(4)
C53B C54B C55B C1B -174.4(2)
O1B C50B C55B C54B 171.6(2)
C51B C50B C55B C54B -9.5(4)
O1B C50B C55B C1B -11.5(3)
C51B C50B C55B C1B 167.4(2)
C21B C1B C55B C54B 54.8(3)
C21B C1B C55B C50B -122.0(3)
C50B O1B C11D C12D 126.4(2)
O1B C11D C12D C13D 63.2(3)
C11D C12D C13D C14D 176.1(2)
C12D C13D C14D C15D -177.5(2)
C13D C14D C15D C16D 179.4(2)
C14D C15D C16D C17D -178.5(2)
C15D C16D C17D C18D 179.7(2)
C16D C17D C18D C19D -179.0(2)
C17D C18D C19D C20D 179.7(2)
C18D C19D C20D C21D -179.8(2)
C19D C20D C21D C22D -179.4(2)
C20D C21D C22D C23D -179.2(2)
C21D C22D C23D C24D -177.7(2)
C20B O2B C31D C32D -76.6(3)
O2B C31D C32D C33D 179.75(19)
C31D C32D C33D C34D -171.2(2)
C32D C33D C34D C35D 177.4(2)
C33D C34D C35D C36D 176.9(2)
C34D C35D C36D C37D -179.7(2)
C35D C36D C37D C38D 178.3(2)
C36D C37D C38D C39D 179.4(2)
C37D C38D C39D C40D -179.6(2)
C38D C39D C40D C41D 179.1(2)
C39D C40D C41D C42D 179.9(2)
C40D C41D C42D C43D 179.8(2)
C41D C42D C43D C44D 179.4(2)
C30B O3B C51D C52D 166.3(2)
O3B C51D C52D C53D 65.2(3)
C51D C52D C53D C54D 160.7(3)
C52D C53D C54D C55D 174.7(3)
C53D C54D C55D C56D 172.8(2)
C54D C55D C56D C57D 177.5(2)
C55D C56D C57D C58D 177.4(2)
C56D C57D C58D C59D 179.8(2)
C57D C58D C59D C60D 178.4(2)
C58D C59D C60D C61D -179.5(2)
C59D C60D C61D C62D 179.4(2)
C60D C61D C62D C63D 179.9(2)
C61D C62D C63D C64D -178.8(2)
C40B O4B C71D C72D 137.4(2)
O4B C71D C72D C73D 162.5(2)
C71D C72D C73D C74D -172.6(2)
C72D C73D C74D C75D 173.8(2)
C73D C74D C75D C76D -175.7(2)
C74D C75D C76D C77D 178.3(2)
C75D C76D C77D C78D -179.6(2)
C76D C77D C78D C79D -179.5(2)
C77D C78D C79D C80D 179.5(2)
C78D C79D C80D C81D -179.5(2)
C79D C80D C81D C82D -177.3(2)
C80D C81D C82D C83D -179.3(2)
C81D C82D C83D C84D -179.0(2)
